data_4508556
loop_
_publ_author_name
'Cholewa, Piotr P.'
'Beavers, Christine M.'
'Teat, Simon J.'
'Dalgarno, Scott J.'

_publ_section_title
;
 Enhancing Strategies for the Assembly of Metal--Organic Systems with
 Inherent Cavity-Containing Calix[4]arenes
;
_journal_issue 12
_journal_name_full 'Crystal Growth &amp; Design'
_journal_page_first 5165
_journal_paper_doi 10.1021/cg4013685
_journal_volume 13
_journal_year 2013
_chemical_formula_sum 'C231 H251 Cd4 N13 O37'
_chemical_formula_weight 4251.05
_chemical_name_common 6
_chemical_name_systematic
;
 ?
;
_space_group_IT_number 4
_symmetry_cell_setting monoclinic
_symmetry_space_group_name_Hall 'P 2yb'
_symmetry_space_group_name_H-M 'P 1 21 1'
_atom_sites_solution_hydrogens geom
_atom_sites_solution_primary direct
_atom_sites_solution_secondary difmap
_audit_creation_method SHELXL-97
_cell_angle_alpha 90.00
_cell_angle_beta 91.627(3)
_cell_angle_gamma 90.00
_cell_formula_units_Z 2
_cell_length_a 19.5995(9)
_cell_length_b 28.7424(12)
_cell_length_c 20.4414(9)
_cell_measurement_reflns_used 9891
_cell_measurement_temperature 100(2)
_cell_measurement_theta_max 22.18
_cell_measurement_theta_min 2.22
_cell_volume 11510.7(9)
_computing_cell_refinement 'SAINT (Bruker, 1998)'
_computing_data_collection 'Apex II'
_computing_data_reduction 'SAINT (Bruker, 1998)'
_computing_molecular_graphics 'XSeed (Barbour, 2001)'
_computing_publication_material 'local program'
_computing_structure_refinement 'SHELXL-97 (Sheldrick, 1997)'
_computing_structure_solution 'SHELXS-97 (Sheldrick, 1990)'
_diffrn_ambient_temperature 100(2)
_diffrn_measured_fraction_theta_full 0.991
_diffrn_measured_fraction_theta_max 0.991
_diffrn_measurement_device_type 'Bruker X8 Apex II CCD Diffractometer'
_diffrn_measurement_method '\f and \w scans'
_diffrn_radiation_monochromator graphite
_diffrn_radiation_source 'fine-focus sealed tube'
_diffrn_radiation_type MoK\a
_diffrn_radiation_wavelength 0.71073
_diffrn_reflns_av_R_equivalents 0.0833
_diffrn_reflns_av_sigmaI/netI 0.0754
_diffrn_reflns_limit_h_max 19
_diffrn_reflns_limit_h_min -19
_diffrn_reflns_limit_k_max 28
_diffrn_reflns_limit_k_min -28
_diffrn_reflns_limit_l_max 20
_diffrn_reflns_limit_l_min -20
_diffrn_reflns_number 100144
_diffrn_reflns_theta_full 20.99
_diffrn_reflns_theta_max 20.99
_diffrn_reflns_theta_min 1.42
_exptl_absorpt_coefficient_mu 0.434
_exptl_absorpt_correction_T_max 0.8992
_exptl_absorpt_correction_T_min 0.8808
_exptl_absorpt_correction_type multi-scan
_exptl_absorpt_process_details Bruker-SADABS
_exptl_crystal_colour Colourless
_exptl_crystal_density_diffrn 1.227
_exptl_crystal_density_method 'not measured'
_exptl_crystal_description Block
_exptl_crystal_F_000 4432
_exptl_crystal_size_max 0.30
_exptl_crystal_size_mid 0.30
_exptl_crystal_size_min 0.25
_refine_diff_density_max 1.569
_refine_diff_density_min -0.778
_refine_diff_density_rms 0.161
_refine_ls_abs_structure_details 'Flack H D (1983), Acta Cryst. A39, 876-881'
_refine_ls_abs_structure_Flack 0.01(4)
_refine_ls_extinction_method none
_refine_ls_goodness_of_fit_ref 1.820
_refine_ls_hydrogen_treatment constr
_refine_ls_matrix_type full
_refine_ls_number_parameters 2221
_refine_ls_number_reflns 24417
_refine_ls_number_restraints 311
_refine_ls_restrained_S_all 1.816
_refine_ls_R_factor_all 0.1393
_refine_ls_R_factor_gt 0.1130
_refine_ls_shift/su_max 0.020
_refine_ls_shift/su_mean 0.000
_refine_ls_structure_factor_coef Fsqd
_refine_ls_weighting_details 'calc w=1/[\s^2^(Fo^2^)+(0.1000P)^2^+0.0000P] where P=(Fo^2^+2Fc^2^)/3'
_refine_ls_weighting_scheme calc
_refine_ls_wR_factor_gt 0.2668
_refine_ls_wR_factor_ref 0.2787
_reflns_number_gt 19001
_reflns_number_total 24417
_reflns_threshold_expression >2sigma(I)
_cod_data_source_file cg4013685_si_003.cif
_cod_data_source_block 6
_cod_original_sg_symbol_H-M P21
_cod_database_code 4508556

loop_
_symmetry_equiv_pos_as_xyz
'x, y, z'
'-x, y+1/2, -z'

loop_
_atom_site_label
_atom_site_type_symbol
_atom_site_fract_x
_atom_site_fract_y
_atom_site_fract_z
_atom_site_U_iso_or_equiv
_atom_site_adp_type
_atom_site_occupancy
_atom_site_symmetry_multiplicity
_atom_site_calc_flag
_atom_site_refinement_flags
_atom_site_disorder_assembly
_atom_site_disorder_group
Cd1 Cd 0.86022(7) 0.17935(5) 0.76594(7) 0.0681(4) Uani 1 1 d . . .
Cd2 Cd 1.34748(7) -0.10181(5) 0.75043(6) 0.0679(4) Uani 1 1 d . . .
Cd3 Cd 1.27285(7) -0.35408(5) 0.34697(6) 0.0651(4) Uani 1 1 d . . .
Cd4 Cd 1.21578(7) -0.06917(6) 0.86079(7) 0.0748(4) Uani 1 1 d . . .
O1 O 1.2475(6) 0.2590(5) 0.8942(6) 0.082(4) Uani 1 1 d . . .
H1 H 1.2606 0.2396 0.9225 0.098 Uiso 1 1 calc R . .
O2 O 1.3416(6) 0.2449(4) 0.8002(7) 0.078(3) Uani 1 1 d U . .
O3 O 1.3741(7) 0.1704(5) 0.8978(6) 0.080(4) Uani 1 1 d . . .
H3 H 1.3663 0.1894 0.8672 0.096 Uiso 1 1 calc R . .
O4 O 1.3018(7) 0.1921(4) 1.0025(5) 0.072(4) Uani 1 1 d . . .
O5 O 0.9628(6) 0.2156(4) 0.7533(8) 0.086(4) Uani 1 1 d . . .
O6 O 0.9403(8) 0.1939(5) 0.8599(8) 0.092(5) Uani 1 1 d . . .
O7 O 1.3258(8) -0.0408(5) 0.8246(6) 0.092(5) Uani 1 1 d . . .
O8 O 1.4038(8) -0.0238(4) 0.7526(7) 0.077(4) Uani 1 1 d . . .
O11 O 1.7356(7) -0.1800(5) 0.6367(8) 0.082(4) Uani 1 1 d . . .
H11 H 1.7489 -0.1622 0.6070 0.098 Uiso 1 1 calc R . .
O12 O 1.8321(8) -0.1639(6) 0.7409(11) 0.135(6) Uani 1 1 d D . .
O13 O 1.8624(7) -0.0966(5) 0.6432(10) 0.123(6) Uani 1 1 d . . .
H13 H 1.8460 -0.1133 0.6726 0.148 Uiso 1 1 calc R . .
O14 O 1.7828(10) -0.1167(8) 0.5290(15) 0.186(3) Uani 1 1 d D . .
O15 O 1.4291(6) -0.1136(4) 0.6648(6) 0.0733(19) Uani 1 1 d . . .
O16 O 1.4524(6) -0.1382(4) 0.7669(6) 0.0733(19) Uani 1 1 d . . .
O17 O 1.8371(7) 0.1177(4) 0.6971(6) 0.069(3) Uani 1 1 d . . .
O18 O 1.9115(8) 0.1002(5) 0.7717(9) 0.100(5) Uani 1 1 d . . .
O21 O 1.3444(9) -0.4280(6) 0.7347(7) 0.109(6) Uani 1 1 d . . .
H21 H 1.3096 -0.4240 0.7571 0.131 Uiso 1 1 calc R . .
O22 O 1.2276(8) -0.4138(5) 0.8108(7) 0.095(5) Uani 1 1 d D . .
O23 O 1.3302(7) -0.3480(6) 0.8562(6) 0.096(5) Uani 1 1 d . . .
H23 H 1.3679 -0.3515 0.8382 0.116 Uiso 1 1 calc R . .
O24 O 1.4507(6) -0.3718(4) 0.8036(6) 0.076(4) Uani 1 1 d . . .
O25 O 1.3551(9) -0.3722(5) 0.4356(6) 0.085(4) Uani 1 1 d . . .
O26 O 1.2444(9) -0.3834(4) 0.4463(6) 0.084(4) Uani 1 1 d . . .
O27 O 1.2934(6) -0.1312(4) 0.8431(6) 0.059(3) Uani 1 1 d . . .
O28 O 1.2028(9) -0.1508(5) 0.8980(7) 0.091(4) Uani 1 1 d . . .
O31 O 1.1401(6) 0.0064(5) 1.2442(6) 0.078(4) Uani 1 1 d . . .
H31 H 1.1751 0.0007 1.2674 0.093 Uiso 1 1 calc R . .
O32 O 1.2500(7) -0.0086(5) 1.3261(6) 0.082(4) Uani 1 1 d . . .
O33 O 1.1502(7) -0.0768(4) 1.3703(6) 0.081(4) Uani 1 1 d . . .
H33 H 1.1136 -0.0715 1.3493 0.097 Uiso 1 1 calc R . .
O34 O 1.0312(7) -0.0523(5) 1.3048(6) 0.081(4) Uani 1 1 d U . .
O35 O 1.2409(8) -0.0422(4) 0.9592(6) 0.075(3) Uani 1 1 d . . .
O36 O 1.1315(7) -0.0579(4) 0.9444(6) 0.079(4) Uani 1 1 d . . .
O37 O 1.1952(6) -0.2929(4) 1.3310(6) 0.065(3) Uani 1 1 d . . .
O38 O 1.2866(7) -0.2734(4) 1.3875(6) 0.073(4) Uani 1 1 d . . .
O304 O 1.4028(9) -0.0166(6) 1.0470(9) 0.128(4) Uani 1 1 d D . .
O309 O 1.1584(18) 0.2161(10) 1.1510(12) 0.201(8) Uani 1 1 d D . .
O314 O 0.9650(14) 0.2722(9) 0.1439(13) 0.185(6) Uani 1 1 d D . .
O319 O 0.3739(12) 0.0750(10) 0.5775(14) 0.187(6) Uani 1 1 d D . .
N1 N 0.7841(8) 0.1514(6) 0.8431(7) 0.0748(12) Uani 1 1 d U . .
N2 N 0.8049(8) 0.2418(6) 0.8191(7) 0.0748(12) Uani 1 1 d . . .
N3 N 1.2924(6) -0.1597(5) 0.6891(6) 0.071(4) Uani 1 1 d D . .
N4 N 1.2721(5) -0.0724(6) 0.6750(6) 0.055(4) Uani 1 1 d D . .
N5 N 1.3426(6) -0.3297(6) 0.2648(8) 0.065(5) Uani 1 1 d . . .
N6 N 1.3174(7) -0.4168(5) 0.2945(7) 0.055(4) Uani 1 1 d . . .
N7 N 1.1489(6) -0.0903(8) 0.7707(7) 0.084(6) Uani 1 1 d D . .
N8 N 1.1702(7) -0.0051(5) 0.8063(8) 0.075(5) Uani 1 1 d D . .
N301 N 1.4504(10) -0.0619(7) 0.9699(11) 0.128(4) Uani 1 1 d D . .
N306 N 1.084(2) 0.1499(12) 1.1589(14) 0.201(8) Uani 1 1 d D . .
N311 N 0.9328(16) 0.2944(10) 0.0405(15) 0.185(6) Uani 1 1 d D . .
N316 N 0.4669(14) 0.0315(11) 0.6168(17) 0.187(6) Uani 1 1 d D . .
C1 C 1.2455(12) 0.2329(8) 0.7274(11) 0.083(7) Uani 1 1 d . . .
C2 C 1.2095(11) 0.2746(8) 0.7552(10) 0.080(6) Uani 1 1 d . . .
H2A H 1.1820 0.2906 0.7206 0.095 Uiso 1 1 calc R . .
H2B H 1.2430 0.2970 0.7741 0.095 Uiso 1 1 calc R . .
C3 C 1.1620(9) 0.2553(7) 0.8099(10) 0.084(7) Uani 1 1 d D . .
C4 C 1.0954(8) 0.2439(6) 0.7883(9) 0.061(5) Uani 1 1 d D . .
H4 H 1.0808 0.2491 0.7442 0.073 Uiso 1 1 calc R . .
C5 C 1.0515(9) 0.2248(6) 0.8330(8) 0.064(5) Uani 1 1 d D . .
C6 C 1.0710(10) 0.2237(5) 0.9004(8) 0.074(6) Uani 1 1 d D . .
H6 H 1.0380 0.2166 0.9321 0.089 Uiso 1 1 calc R . .
C7 C 1.1380(9) 0.2330(6) 0.9205(10) 0.062(5) Uani 1 1 d D . .
C8 C 1.1594(11) 0.2236(7) 0.9896(8) 0.073(5) Uani 1 1 d . . .
H8A H 1.1210 0.2298 1.0187 0.087 Uiso 1 1 calc R . .
H8B H 1.1978 0.2442 1.0027 0.087 Uiso 1 1 calc R . .
C9 C 1.1815(9) 0.1728(5) 0.9959(8) 0.057(4) Uani 1 1 d D . .
C10 C 1.1309(12) 0.1384(6) 0.9944(9) 0.092(7) Uani 1 1 d D . .
H10 H 1.0845 0.1481 0.9944 0.110 Uiso 1 1 calc R . .
C11 C 1.1443(12) 0.0905(5) 0.9930(10) 0.083(6) Uani 1 1 d D . .
H2 H 1.1099 0.0672 0.9927 0.100 Uiso 1 1 calc R . .
C12 C 1.2138(12) 0.0809(8) 0.9921(9) 0.089(7) Uani 1 1 d D . .
H12 H 1.2252 0.0488 0.9901 0.107 Uiso 1 1 calc R . .
C13 C 1.2696(10) 0.1113(5) 0.9938(8) 0.061(5) Uani 1 1 d D . .
C14 C 1.3397(11) 0.0969(7) 0.9835(10) 0.080(6) Uani 1 1 d . . .
H14A H 1.3708 0.1213 1.0011 0.096 Uiso 1 1 calc R . .
H14B H 1.3489 0.0681 1.0088 0.096 Uiso 1 1 calc R . .
C15 C 1.3547(10) 0.0888(7) 0.9184(9) 0.066(5) Uani 1 1 d . . .
C16 C 1.3520(10) 0.0440(7) 0.8915(9) 0.067(5) Uani 1 1 d . . .
H16 H 1.3387 0.0186 0.9181 0.081 Uiso 1 1 calc R . .
C17 C 1.3688(9) 0.0357(7) 0.8254(9) 0.061(5) Uani 1 1 d . . .
C18 C 1.3877(9) 0.0728(7) 0.7861(10) 0.077(6) Uani 1 1 d D . .
H18 H 1.4015 0.0671 0.7427 0.092 Uiso 1 1 calc R . .
C19 C 1.3866(9) 0.1195(6) 0.8100(9) 0.068(5) Uani 1 1 d D . .
C20 C 1.4041(9) 0.1579(7) 0.7638(8) 0.063(5) Uani 1 1 d . . .
H20A H 1.4330 0.1454 0.7289 0.076 Uiso 1 1 calc R . .
H20B H 1.4304 0.1822 0.7877 0.076 Uiso 1 1 calc R . .
C21 C 1.3387(11) 0.1796(10) 0.7325(8) 0.087(7) Uani 1 1 d . . .
C22 C 1.3045(16) 0.1558(7) 0.6788(11) 0.100(9) Uani 1 1 d . . .
H22 H 1.3251 0.1284 0.6622 0.120 Uiso 1 1 calc R . .
C23 C 1.2440(12) 0.1704(9) 0.6503(10) 0.091(8) Uani 1 1 d D . .
H5 H 1.2219 0.1545 0.6150 0.109 Uiso 1 1 calc R . .
C24 C 1.2181(13) 0.2109(8) 0.6778(12) 0.093(7) Uani 1 1 d D . .
H24 H 1.1772 0.2233 0.6589 0.112 Uiso 1 1 calc R . .
C25 C 1.1838(12) 0.2489(6) 0.8741(9) 0.072(6) Uani 1 1 d D . .
C26 C 1.3060(13) 0.2193(8) 0.7512(9) 0.081(6) Uani 1 1 d . . .
C27 C 1.3696(10) 0.1259(7) 0.8740(9) 0.070(5) Uani 1 1 d D . .
C28 C 1.2479(10) 0.1576(6) 0.9979(10) 0.080(6) Uani 1 1 d D . .
C29 C 0.9763(12) 0.2093(7) 0.8174(11) 0.077(7) Uani 1 1 d . . .
C30 C 1.3727(12) -0.0119(7) 0.7967(12) 0.071(6) Uani 1 1 d . . .
C31 C 1.3769(11) 0.2824(7) 0.7754(10) 0.086(4) Uani 1 1 d DU . .
H31A H 1.3472 0.3004 0.7447 0.103 Uiso 1 1 calc R . .
H31B H 1.4174 0.2717 0.7519 0.103 Uiso 1 1 calc R . .
C32 C 1.3989(11) 0.3129(7) 0.8353(10) 0.094(4) Uani 1 1 d DU . .
H32A H 1.3584 0.3205 0.8610 0.112 Uiso 1 1 calc R . .
H32B H 1.4312 0.2952 0.8638 0.112 Uiso 1 1 calc R . .
C33 C 1.4331(12) 0.3584(7) 0.8135(10) 0.101(5) Uani 1 1 d DU . .
H33A H 1.3988 0.3802 0.7947 0.121 Uiso 1 1 calc R . .
H33B H 1.4678 0.3520 0.7804 0.121 Uiso 1 1 calc R . .
C34 C 1.4673(14) 0.3791(9) 0.8770(12) 0.121(7) Uani 1 1 d DU . .
H34A H 1.4904 0.4083 0.8664 0.182 Uiso 1 1 calc R . .
H34B H 1.5007 0.3569 0.8951 0.182 Uiso 1 1 calc R . .
H34C H 1.4323 0.3851 0.9092 0.182 Uiso 1 1 calc R . .
C35 C 1.3183(11) 0.1998(8) 1.0681(11) 0.097(5) Uani 1 1 d DU . .
H35A H 1.3295 0.1701 1.0905 0.117 Uiso 1 1 calc R . .
H35B H 1.2798 0.2147 1.0904 0.117 Uiso 1 1 calc R . .
C36 C 1.3803(11) 0.2319(7) 1.0685(11) 0.101(5) Uani 1 1 d DU . .
H36A H 1.4183 0.2167 1.0458 0.121 Uiso 1 1 calc R . .
H36B H 1.3956 0.2384 1.1142 0.121 Uiso 1 1 calc R . .
C37 C 1.3610(11) 0.2773(7) 1.0338(11) 0.105(6) Uani 1 1 d DU . .
H37A H 1.3227 0.2924 1.0562 0.126 Uiso 1 1 calc R . .
H37B H 1.3462 0.2708 0.9880 0.126 Uiso 1 1 calc R . .
C38 C 1.4248(16) 0.3103(10) 1.0352(12) 0.154(14) Uani 1 1 d DU . .
H38A H 1.4127 0.3398 1.0138 0.231 Uiso 1 1 calc R . .
H38B H 1.4620 0.2955 1.0119 0.231 Uiso 1 1 calc R . .
H38C H 1.4395 0.3162 1.0807 0.231 Uiso 1 1 calc R . .
C41 C 1.7386(12) -0.1518(9) 0.8050(15) 0.135(6) Uani 1 1 d D . .
C42 C 1.7034(11) -0.1889(7) 0.7748(14) 0.100(8) Uani 1 1 d . . .
H42A H 1.6769 -0.2053 0.8082 0.121 Uiso 1 1 calc R . .
H42B H 1.7372 -0.2112 0.7579 0.121 Uiso 1 1 calc R . .
C43 C 1.6523(8) -0.1741(5) 0.7155(12) 0.067(6) Uani 1 1 d D . .
C44 C 1.5877(9) -0.1639(6) 0.7362(9) 0.0733(19) Uani 1 1 d D . .
H44 H 1.5760 -0.1688 0.7804 0.088 Uiso 1 1 calc R . .
C45 C 1.5390(10) -0.1459(6) 0.6903(9) 0.0733(19) Uani 1 1 d D . .
C46 C 1.5576(9) -0.1431(6) 0.6265(9) 0.0733(19) Uani 1 1 d D . .
H46 H 1.5240 -0.1360 0.5936 0.088 Uiso 1 1 calc R . .
C47 C 1.6244(8) -0.1505(6) 0.6089(10) 0.059(5) Uani 1 1 d D . .
C48 C 1.6460(10) -0.1451(7) 0.5374(13) 0.086(7) Uani 1 1 d . . .
H48A H 1.6827 -0.1675 0.5277 0.104 Uiso 1 1 calc R . .
H48B H 1.6067 -0.1511 0.5071 0.104 Uiso 1 1 calc R . .
C49 C 1.6709(11) -0.0964(8) 0.5291(10) 0.083(6) Uani 1 1 d D . .
C50 C 1.6260(10) -0.0588(8) 0.5280(9) 0.082(6) Uani 1 1 d D . .
H50 H 1.5783 -0.0646 0.5291 0.099 Uiso 1 1 calc R . .
C51 C 1.6497(13) -0.0109(6) 0.5252(9) 0.092(8) Uani 1 1 d D . .
H51 H 1.6188 0.0144 0.5202 0.110 Uiso 1 1 calc R . .
C52 C 1.7208(13) -0.0039(9) 0.5304(9) 0.093(8) Uani 1 1 d D . .
H52 H 1.7364 0.0273 0.5312 0.111 Uiso 1 1 calc R . .
C53 C 1.7698(15) -0.0383(6) 0.5343(15) 0.117(10) Uani 1 1 d D . .
C54 C 1.8370(14) -0.0275(9) 0.5342(19) 0.146(14) Uani 1 1 d . . .
H54A H 1.8454 0.0009 0.5083 0.175 Uiso 1 1 calc R . .
H54B H 1.8644 -0.0534 0.5169 0.175 Uiso 1 1 calc R . .
C55 C 1.8554(10) -0.0181(7) 0.6200(12) 0.108(10) Uani 1 1 d D . .
C56 C 1.8560(10) 0.0301(6) 0.6370(13) 0.106(10) Uani 1 1 d D . .
H56 H 1.8444 0.0541 0.6067 0.127 Uiso 1 1 calc R . .
C57 C 1.8750(10) 0.0386(8) 0.7016(12) 0.100(9) Uani 1 1 d D . .
C58 C 1.8925(9) 0.0030(6) 0.7444(13) 0.091(8) Uani 1 1 d D . .
H58 H 1.9098 0.0109 0.7869 0.109 Uiso 1 1 calc R . .
C59 C 1.8861(12) -0.0438(7) 0.7281(18) 0.128(12) Uani 1 1 d D . .
C60 C 1.9054(12) -0.0818(8) 0.7710(19) 0.162(16) Uani 1 1 d . . .
H60A H 1.9301 -0.1060 0.7467 0.195 Uiso 1 1 calc R . .
H60B H 1.9353 -0.0706 0.8075 0.195 Uiso 1 1 calc R . .
C61 C 1.8439(13) -0.0999(9) 0.7952(18) 0.135(6) Uani 1 1 d D . .
C62 C 1.8100(14) -0.0758(10) 0.8418(14) 0.129(12) Uani 1 1 d D . .
H62 H 1.8321 -0.0481 0.8567 0.155 Uiso 1 1 calc R . .
C63 C 1.7485(16) -0.0852(8) 0.8709(13) 0.133(11) Uani 1 1 d D . .
H63 H 1.7331 -0.0653 0.9045 0.159 Uiso 1 1 calc R . .
C64 C 1.7090(13) -0.1230(9) 0.8519(11) 0.099(8) Uani 1 1 d D . .
H64 H 1.6654 -0.1290 0.8692 0.118 Uiso 1 1 calc R . .
C65 C 1.6725(12) -0.1680(6) 0.6533(11) 0.078(7) Uani 1 1 d D . .
C66 C 1.8012(13) -0.1385(9) 0.7804(16) 0.135(6) Uani 1 1 d D . .
C67 C 1.8671(13) -0.0538(8) 0.6636(17) 0.126(12) Uani 1 1 d D . .
C68 C 1.7389(11) -0.0830(6) 0.5295(12) 0.089(7) Uani 1 1 d D . .
C69 C 1.4719(11) -0.1306(6) 0.7089(10) 0.0733(19) Uani 1 1 d . . .
C70 C 1.8734(11) 0.0863(7) 0.7237(11) 0.070(5) Uani 1 1 d . . .
C73 C 1.880(2) -0.2507(13) 0.6800(19) 0.233(4) Uani 1 1 d DU . .
H73A H 1.8766 -0.2316 0.6397 0.279 Uiso 1 1 calc R . .
H73B H 1.8328 -0.2555 0.6956 0.279 Uiso 1 1 calc R . .
C74 C 1.912(2) -0.2982(11) 0.664(2) 0.233(4) Uani 1 1 d DU . .
H74A H 1.8799 -0.3167 0.6377 0.349 Uiso 1 1 calc R . .
H74B H 1.9229 -0.3147 0.7054 0.349 Uiso 1 1 calc R . .
H74C H 1.9540 -0.2933 0.6404 0.349 Uiso 1 1 calc R . .
C75 C 1.8097(14) -0.1334(9) 0.465(2) 0.186(3) Uani 1 1 d DU . .
H75A H 1.8212 -0.1061 0.4377 0.223 Uiso 1 1 calc R . .
H75B H 1.7737 -0.1513 0.4413 0.223 Uiso 1 1 calc R . .
C76 C 1.8735(11) -0.1640(9) 0.4746(19) 0.186(3) Uani 1 1 d DU . .
H76A H 1.9125 -0.1489 0.4534 0.223 Uiso 1 1 calc R . .
H76B H 1.8849 -0.1666 0.5219 0.223 Uiso 1 1 calc R . .
C92 C 1.2868(15) 0.0240(10) 1.3675(16) 0.138(5) Uani 1 1 d D . .
H92A H 1.3230 0.0397 1.3430 0.166 Uiso 1 1 calc R . .
H92B H 1.3081 0.0079 1.4057 0.166 Uiso 1 1 calc R . .
C101 C 1.1671(14) -0.3918(9) 0.7141(10) 0.109(10) Uani 1 1 d D . .
C102 C 1.2024(12) -0.4338(8) 0.6790(11) 0.100(8) Uani 1 1 d . A .
H10A H 1.1683 -0.4483 0.6487 0.120 Uiso 1 1 calc R . .
H10B H 1.2148 -0.4573 0.7127 0.120 Uiso 1 1 calc R . .
C103 C 1.2685(15) -0.4226(7) 0.6390(9) 0.108(9) Uani 1 1 d D . .
C104 C 1.2579(15) -0.4119(7) 0.5733(8) 0.103(9) Uani 1 1 d D A .
H104 H 1.2145 -0.4152 0.5519 0.124 Uiso 1 1 calc R . .
C105 C 1.3124(11) -0.3965(6) 0.5422(9) 0.076(4) Uani 1 1 d D . .
C106 C 1.3772(10) -0.3911(6) 0.5709(9) 0.076(4) Uani 1 1 d D A .
H106 H 1.4146 -0.3804 0.5465 0.092 Uiso 1 1 calc R . .
C107 C 1.3847(14) -0.4025(6) 0.6378(10) 0.076(4) Uani 1 1 d . . .
C108 C 1.4564(13) -0.3965(7) 0.6685(12) 0.100(8) Uani 1 1 d . A .
H10C H 1.4632 -0.4193 0.7044 0.120 Uiso 1 1 calc R . .
H10D H 1.4908 -0.4028 0.6351 0.120 Uiso 1 1 calc R . .
C109 C 1.4665(11) -0.3484(6) 0.6947(8) 0.080(6) Uani 1 1 d D . .
C110 C 1.4776(13) -0.3116(6) 0.6509(9) 0.091(7) Uani 1 1 d D A .
H110 H 1.4852 -0.3177 0.6060 0.109 Uiso 1 1 calc R . .
C111 C 1.4772(16) -0.2657(6) 0.6743(13) 0.125(10) Uani 1 1 d D . .
H111 H 1.4829 -0.2404 0.6452 0.150 Uiso 1 1 calc R A .
C112 C 1.4684(12) -0.2579(8) 0.7401(12) 0.093(7) Uani 1 1 d D A .
H112 H 1.4703 -0.2268 0.7557 0.112 Uiso 1 1 calc R . .
C113 C 1.4575(10) -0.2914(8) 0.7820(10) 0.073(6) Uani 1 1 d . . .
C114 C 1.4420(10) -0.2816(8) 0.8533(8) 0.078(6) Uani 1 1 d . A .
H11A H 1.4722 -0.2565 0.8703 0.094 Uiso 1 1 calc R . .
H11B H 1.4506 -0.3099 0.8799 0.094 Uiso 1 1 calc R . .
C115 C 1.3670(9) -0.2668(8) 0.8585(7) 0.104(11) Uani 1 1 d D . .
C116 C 1.3473(11) -0.2200(6) 0.8624(8) 0.063(6) Uani 1 1 d D A .
H116 H 1.3798 -0.1956 0.8601 0.076 Uiso 1 1 calc R . .
C117 C 1.2784(10) -0.2108(7) 0.8697(8) 0.071(6) Uani 1 1 d D . .
C118 C 1.2286(11) -0.2444(6) 0.8752(9) 0.073(6) Uani 1 1 d D A .
H118 H 1.1826 -0.2361 0.8828 0.087 Uiso 1 1 calc R . .
C119 C 1.2475(9) -0.2905(7) 0.8695(8) 0.082(7) Uani 1 1 d D . .
C120 C 1.1972(11) -0.3317(7) 0.8734(9) 0.080(6) Uani 1 1 d . A .
H12A H 1.2214 -0.3595 0.8907 0.096 Uiso 1 1 calc R . .
H12B H 1.1603 -0.3239 0.9037 0.096 Uiso 1 1 calc R . .
C121 C 1.1686(10) -0.3414(8) 0.8103(12) 0.091(8) Uani 1 1 d D . .
C122 C 1.1230(10) -0.3138(8) 0.7723(10) 0.081(6) Uani 1 1 d D A .
H122 H 1.1054 -0.2873 0.7939 0.097 Uiso 1 1 calc R . .
C123 C 1.1007(14) -0.3196(11) 0.7092(12) 0.112(9) Uani 1 1 d D . .
H123 H 1.0710 -0.2987 0.6864 0.135 Uiso 1 1 calc R A .
C124 C 1.1257(13) -0.3584(11) 0.6834(14) 0.115(11) Uani 1 1 d . A .
H124 H 1.1138 -0.3639 0.6387 0.138 Uiso 1 1 calc R . .
C125 C 1.3303(12) -0.4163(6) 0.6730(10) 0.070(6) Uani 1 1 d . A .
C126 C 1.1879(11) -0.3826(8) 0.7780(9) 0.098(9) Uani 1 1 d D A .
C127 C 1.3159(9) -0.3006(6) 0.8613(8) 0.058(5) Uani 1 1 d D A .
C128 C 1.4613(11) -0.3364(7) 0.7588(8) 0.080(6) Uani 1 1 d D A .
C129 C 1.2998(16) -0.3817(6) 0.4705(9) 0.069(6) Uani 1 1 d . A .
C130 C 1.2612(13) -0.1586(8) 0.8689(10) 0.065(5) Uani 1 1 d . A .
C131 C 1.3120(10) -0.0282(7) 1.2314(10) 0.070(5) Uani 1 1 d D . .
C132 C 1.2784(10) 0.0132(7) 1.1933(8) 0.073(6) Uani 1 1 d . . .
H13A H 1.2662 0.0378 1.2248 0.088 Uiso 1 1 calc R . .
H13B H 1.3118 0.0264 1.1631 0.088 Uiso 1 1 calc R . .
C133 C 1.2160(9) -0.0011(6) 1.1552(9) 0.0580(19) Uani 1 1 d . . .
C134 C 1.2266(8) -0.0162(5) 1.0900(8) 0.0580(19) Uani 1 1 d D . .
H134 H 1.2712 -0.0183 1.0731 0.070 Uiso 1 1 calc R . .
C135 C 1.1692(8) -0.0279(5) 1.0518(9) 0.0580(19) Uani 1 1 d D . .
C136 C 1.1061(9) -0.0282(5) 1.0771(8) 0.0580(19) Uani 1 1 d D . .
H136 H 1.0679 -0.0367 1.0501 0.070 Uiso 1 1 calc R . .
C137 C 1.0965(9) -0.0164(5) 1.1417(8) 0.0580(19) Uani 1 1 d D . .
C138 C 1.0239(10) -0.0255(6) 1.1709(10) 0.070(5) Uani 1 1 d . . .
H13C H 1.0166 -0.0036 1.2074 0.084 Uiso 1 1 calc R . .
H13D H 0.9882 -0.0195 1.1367 0.084 Uiso 1 1 calc R . .
C139 C 1.0170(9) -0.0727(6) 1.1945(8) 0.071(5) Uani 1 1 d D . .
C140 C 1.0026(9) -0.1076(6) 1.1469(9) 0.075(5) Uani 1 1 d D . .
H140 H 0.9939 -0.0999 1.1023 0.090 Uiso 1 1 calc R . .
C141 C 1.0015(10) -0.1538(7) 1.1686(11) 0.087(6) Uani 1 1 d D . .
H141 H 0.9923 -0.1779 1.1378 0.104 Uiso 1 1 calc R . .
C142 C 1.0138(8) -0.1655(7) 1.2348(9) 0.063(5) Uani 1 1 d . . .
H142 H 1.0146 -0.1973 1.2475 0.076 Uiso 1 1 calc R . .
C143 C 1.0242(9) -0.1322(6) 1.2802(7) 0.053(4) Uani 1 1 d . . .
C144 C 1.0390(9) -0.1467(8) 1.3481(10) 0.080(6) Uani 1 1 d . . .
H14C H 1.0118 -0.1747 1.3581 0.096 Uiso 1 1 calc R . .
H14D H 1.0257 -0.1216 1.3783 0.096 Uiso 1 1 calc R . .
C145 C 1.1165(9) -0.1577(6) 1.3588(8) 0.064(5) Uani 1 1 d D . .
C146 C 1.1371(8) -0.2030(6) 1.3555(8) 0.055(5) Uani 1 1 d D . .
H146 H 1.1047 -0.2271 1.3474 0.066 Uiso 1 1 calc R . .
C147 C 1.2052(11) -0.2136(6) 1.3638(8) 0.059(5) Uani 1 1 d . . .
C148 C 1.2537(11) -0.1791(7) 1.3777(7) 0.070(6) Uani 1 1 d . . .
H148 H 1.2999 -0.1874 1.3865 0.084 Uiso 1 1 calc R . .
C149 C 1.2344(9) -0.1320(6) 1.3786(8) 0.060(5) Uani 1 1 d D . .
C150 C 1.2859(10) -0.0969(7) 1.3909(8) 0.069(5) Uani 1 1 d . . .
H15A H 1.3236 -0.1103 1.4180 0.083 Uiso 1 1 calc R . .
H15B H 1.2659 -0.0708 1.4156 0.083 Uiso 1 1 calc R . .
C151 C 1.3138(9) -0.0786(6) 1.3270(10) 0.076(6) Uani 1 1 d D . .
C152 C 1.3575(10) -0.1078(8) 1.2920(12) 0.101(8) Uani 1 1 d D . .
H152 H 1.3740 -0.1354 1.3126 0.121 Uiso 1 1 calc R . .
C153 C 1.3775(11) -0.0982(10) 1.2291(11) 0.099(7) Uani 1 1 d D . .
H153 H 1.4052 -0.1197 1.2066 0.119 Uiso 1 1 calc R . .
C154 C 1.3564(10) -0.0555(8) 1.1976(10) 0.076(6) Uani 1 1 d . . .
H154 H 1.3723 -0.0468 1.1559 0.091 Uiso 1 1 calc R . .
C155 C 1.1530(9) -0.0039(5) 1.1781(9) 0.0580(19) Uani 1 1 d . . .
C156 C 1.2948(10) -0.0385(7) 1.2935(9) 0.074(6) Uani 1 1 d D . .
C157 C 1.1644(8) -0.1234(6) 1.3685(7) 0.060(5) Uani 1 1 d D . .
C158 C 1.0244(8) -0.0872(6) 1.2584(8) 0.059(5) Uani 1 1 d D . .
C159 C 1.1842(13) -0.0440(6) 0.9819(10) 0.066(5) Uani 1 1 d . . .
C160 C 1.2332(11) -0.2632(7) 1.3619(9) 0.060(5) Uani 1 1 d . . .
C200 C 0.7705(10) 0.1051(7) 0.8549(9) 0.0748(12) Uani 1 1 d U . .
H200 H 0.7900 0.0827 0.8268 0.090 Uiso 1 1 calc R . .
C201 C 0.7328(11) 0.0900(7) 0.9020(9) 0.0748(12) Uani 1 1 d U . .
C202 C 0.7038(11) 0.1239(7) 0.9478(9) 0.0748(12) Uani 1 1 d U . .
C203 C 0.7160(10) 0.1709(7) 0.9342(8) 0.0748(12) Uani 1 1 d U . .
C204 C 0.6861(11) 0.2074(7) 0.9755(9) 0.0748(12) Uani 1 1 d U . .
H204 H 0.6589 0.2000 1.0118 0.090 Uiso 1 1 calc R . .
C205 C 0.6992(10) 0.2506(7) 0.9596(9) 0.0748(12) Uani 1 1 d U . .
H205 H 0.6775 0.2744 0.9839 0.090 Uiso 1 1 calc R . .
C206 C 0.7409(11) 0.2643(7) 0.9115(9) 0.0748(12) Uani 1 1 d . . .
C207 C 0.7527(11) 0.3109(7) 0.8953(9) 0.0748(12) Uani 1 1 d U . .
C208 C 0.7916(11) 0.3226(7) 0.8436(9) 0.0748(12) Uani 1 1 d U . .
C209 C 0.8175(11) 0.2866(7) 0.8083(9) 0.0748(12) Uani 1 1 d . . .
H209 H 0.8467 0.2941 0.7735 0.090 Uiso 1 1 calc R . .
C210 C 0.7686(11) 0.2338(7) 0.8711(9) 0.0748(12) Uani 1 1 d . . .
C211 C 0.7520(10) 0.1825(7) 0.8822(9) 0.0748(12) Uani 1 1 d . . .
C212 C 0.7295(12) 0.0374(7) 0.9065(10) 0.095(6) Uani 1 1 d U . .
H21A H 0.7002 0.0285 0.9425 0.143 Uiso 1 1 calc R . .
H21B H 0.7755 0.0250 0.9147 0.143 Uiso 1 1 calc R . .
H21C H 0.7107 0.0247 0.8653 0.143 Uiso 1 1 calc R . .
C213 C 0.6478(13) 0.1120(9) 0.9960(10) 0.101(6) Uani 1 1 d U . .
H21D H 0.6450 0.0782 1.0011 0.152 Uiso 1 1 calc R . .
H21E H 0.6039 0.1239 0.9791 0.152 Uiso 1 1 calc R . .
H21F H 0.6587 0.1263 1.0386 0.152 Uiso 1 1 calc R . .
C214 C 0.7260(9) 0.3490(7) 0.9369(8) 0.073(5) Uani 1 1 d U . .
H21G H 0.6995 0.3355 0.9722 0.110 Uiso 1 1 calc R . .
H21H H 0.6967 0.3695 0.9101 0.110 Uiso 1 1 calc R . .
H21I H 0.7643 0.3669 0.9558 0.110 Uiso 1 1 calc R . .
C215 C 0.8115(11) 0.3743(7) 0.8190(9) 0.080(6) Uani 1 1 d . . .
H21J H 0.8398 0.3720 0.7804 0.119 Uiso 1 1 calc R . .
H21K H 0.8370 0.3906 0.8541 0.119 Uiso 1 1 calc R . .
H21L H 0.7698 0.3917 0.8078 0.119 Uiso 1 1 calc R . .
C220 C 1.3039(6) -0.2077(7) 0.6976(7) 0.066(5) Uani 1 1 d D . .
H220 H 1.3304 -0.2177 0.7347 0.079 Uiso 1 1 calc R . .
C221 C 1.2786(6) -0.2412(6) 0.6545(8) 0.060(5) Uani 1 1 d D . .
C222 C 1.2388(7) -0.2265(8) 0.5987(7) 0.077(6) Uani 1 1 d D . .
C223 C 1.2266(6) -0.1793(8) 0.5894(7) 0.076(6) Uani 1 1 d D . .
C224 C 1.1891(7) -0.1558(8) 0.5382(7) 0.072(6) Uani 1 1 d D . .
H224 H 1.1694 -0.1750 0.5049 0.087 Uiso 1 1 calc R . .
C225 C 1.1790(7) -0.1122(7) 0.5317(8) 0.082(7) Uani 1 1 d D . .
H225 H 1.1522 -0.1015 0.4953 0.098 Uiso 1 1 calc R . .
C226 C 1.2050(6) -0.0804(8) 0.5751(8) 0.073(6) Uani 1 1 d D . .
C227 C 1.1943(7) -0.0303(7) 0.5686(7) 0.067(5) Uani 1 1 d D . .
C228 C 1.2235(7) -0.0054(8) 0.6160(8) 0.081(6) Uani 1 1 d D . .
C229 C 1.2590(8) -0.0235(7) 0.6646(8) 0.078(6) Uani 1 1 d D . .
H229 H 1.2781 -0.0026 0.6961 0.094 Uiso 1 1 calc R . .
C230 C 1.2438(6) -0.0969(7) 0.6298(7) 0.054(4) Uani 1 1 d D . .
C231 C 1.2542(6) -0.1470(9) 0.6359(8) 0.087(7) Uani 1 1 d D . .
C232 C 1.2892(12) -0.2913(8) 0.6711(9) 0.088(7) Uani 1 1 d . . .
H23A H 1.2897 -0.2951 0.7188 0.131 Uiso 1 1 calc R . .
H23B H 1.3328 -0.3018 0.6541 0.131 Uiso 1 1 calc R . .
H23C H 1.2520 -0.3098 0.6514 0.131 Uiso 1 1 calc R . .
C233 C 1.2145(10) -0.2646(9) 0.5509(11) 0.101(8) Uani 1 1 d . . .
H23D H 1.2005 -0.2921 0.5755 0.151 Uiso 1 1 calc R . .
H23E H 1.2518 -0.2730 0.5222 0.151 Uiso 1 1 calc R . .
H23F H 1.1757 -0.2531 0.5243 0.151 Uiso 1 1 calc R . .
C234 C 1.1526(15) -0.0135(8) 0.5109(10) 0.108(9) Uani 1 1 d . . .
H23G H 1.1041 -0.0143 0.5212 0.162 Uiso 1 1 calc R . .
H23H H 1.1606 -0.0336 0.4732 0.162 Uiso 1 1 calc R . .
H23I H 1.1658 0.0185 0.5004 0.162 Uiso 1 1 calc R . .
C235 C 1.2156(15) 0.0486(8) 0.6136(9) 0.105(8) Uani 1 1 d . . .
H23J H 1.2239 0.0615 0.6574 0.157 Uiso 1 1 calc R . .
H23K H 1.1692 0.0565 0.5982 0.157 Uiso 1 1 calc R . .
H23L H 1.2486 0.0616 0.5835 0.157 Uiso 1 1 calc R . .
C240 C 1.3585(10) -0.2810(7) 0.2479(11) 0.073(6) Uani 1 1 d . . .
H240 H 1.3393 -0.2563 0.2723 0.087 Uiso 1 1 calc R . .
C241 C 1.3992(10) -0.2713(8) 0.1993(10) 0.064(5) Uani 1 1 d . . .
C242 C 1.4278(9) -0.2988(12) 0.1620(10) 0.088(8) Uani 1 1 d . . .
C243 C 1.4141(10) -0.3491(11) 0.1761(9) 0.093(8) Uani 1 1 d . . .
C244 C 1.4518(10) -0.3880(10) 0.1441(9) 0.082(7) Uani 1 1 d . . .
H244 H 1.4831 -0.3813 0.1108 0.098 Uiso 1 1 calc R . .
C245 C 1.4413(10) -0.4321(9) 0.1623(10) 0.077(6) Uani 1 1 d . . .
H245 H 1.4642 -0.4563 0.1403 0.092 Uiso 1 1 calc R . .
C246 C 1.3983(10) -0.4435(7) 0.2120(8) 0.053(4) Uani 1 1 d . . .
C247 C 1.3862(8) -0.4888(9) 0.2283(8) 0.067(6) Uani 1 1 d . . .
C248 C 1.3368(11) -0.4987(7) 0.2788(9) 0.069(6) Uani 1 1 d . . .
C249 C 1.3061(9) -0.4618(7) 0.3077(10) 0.069(5) Uani 1 1 d . . .
H249 H 1.2738 -0.4686 0.3401 0.083 Uiso 1 1 calc R . .
C250 C 1.3657(10) -0.4111(6) 0.2444(9) 0.058(5) Uani 1 1 d . . .
C251 C 1.3745(9) -0.3595(8) 0.2304(11) 0.073(6) Uani 1 1 d . . .
C252 C 1.4004(11) -0.2194(9) 0.1908(12) 0.103(8) Uani 1 1 d . . .
H25A H 1.4357 -0.2060 0.2200 0.154 Uiso 1 1 calc R . .
H25B H 1.3558 -0.2064 0.2015 0.154 Uiso 1 1 calc R . .
H25C H 1.4105 -0.2119 0.1453 0.154 Uiso 1 1 calc R . .
C253 C 1.4693(9) -0.2871(7) 0.1015(11) 0.084(6) Uani 1 1 d . . .
H25D H 1.4482 -0.2607 0.0783 0.126 Uiso 1 1 calc R . .
H25E H 1.4699 -0.3142 0.0723 0.126 Uiso 1 1 calc R . .
H25F H 1.5161 -0.2791 0.1152 0.126 Uiso 1 1 calc R . .
C254 C 1.4225(11) -0.5297(8) 0.1991(9) 0.086(7) Uani 1 1 d . . .
H25G H 1.4626 -0.5376 0.2266 0.128 Uiso 1 1 calc R . .
H25H H 1.4369 -0.5217 0.1550 0.128 Uiso 1 1 calc R . .
H25I H 1.3915 -0.5564 0.1967 0.128 Uiso 1 1 calc R . .
C255 C 1.3213(10) -0.5461(6) 0.3008(9) 0.066(5) Uani 1 1 d . . .
H25J H 1.3079 -0.5653 0.2630 0.099 Uiso 1 1 calc R . .
H25K H 1.2837 -0.5450 0.3315 0.099 Uiso 1 1 calc R . .
H25L H 1.3618 -0.5595 0.3228 0.099 Uiso 1 1 calc R . .
C260 C 1.1361(8) -0.1366(9) 0.7499(8) 0.089(7) Uani 1 1 d D . .
H260 H 1.1589 -0.1609 0.7732 0.107 Uiso 1 1 calc R . .
C261 C 1.0956(9) -0.1482(8) 0.7013(10) 0.077(6) Uani 1 1 d D . .
C262 C 1.0630(10) -0.1158(14) 0.6670(10) 0.129(13) Uani 1 1 d D . .
C263 C 1.0726(8) -0.0644(8) 0.6854(8) 0.078(6) Uani 1 1 d D . .
C264 C 1.0393(8) -0.0268(10) 0.6515(9) 0.095(7) Uani 1 1 d D . .
H264 H 1.0093 -0.0331 0.6154 0.114 Uiso 1 1 calc R . .
C265 C 1.0505(8) 0.0187(12) 0.6709(9) 0.107(9) Uani 1 1 d D . .
H265 H 1.0274 0.0428 0.6475 0.128 Uiso 1 1 calc R . .
C266 C 1.0969(7) 0.0316(14) 0.7265(8) 0.113(11) Uani 1 1 d D . .
C267 C 1.1102(8) 0.0736(6) 0.7469(9) 0.063(6) Uani 1 1 d D . .
C268 C 1.1546(7) 0.0772(7) 0.7985(8) 0.065(5) Uani 1 1 d D . .
C269 C 1.1820(9) 0.0370(13) 0.8257(10) 0.115(11) Uani 1 1 d D . .
H269 H 1.2126 0.0407 0.8623 0.138 Uiso 1 1 calc R . .
C270 C 1.1298(8) -0.0091(8) 0.7591(8) 0.071(6) Uani 1 1 d D . .
C271 C 1.1142(9) -0.0588(11) 0.7345(10) 0.097(8) Uani 1 1 d D . .
C272 C 1.0880(10) -0.2002(9) 0.6829(12) 0.093(7) Uani 1 1 d . . .
H27A H 1.1320 -0.2122 0.6688 0.140 Uiso 1 1 calc R . .
H27B H 1.0539 -0.2036 0.6472 0.140 Uiso 1 1 calc R . .
H27C H 1.0734 -0.2178 0.7211 0.140 Uiso 1 1 calc R . .
C273 C 1.0148(13) -0.1256(9) 0.6049(11) 0.109(8) Uani 1 1 d . . .
H27D H 0.9885 -0.1541 0.6120 0.163 Uiso 1 1 calc R . .
H27E H 1.0426 -0.1293 0.5662 0.163 Uiso 1 1 calc R . .
H27F H 0.9834 -0.0993 0.5982 0.163 Uiso 1 1 calc R . .
C274 C 1.0772(11) 0.1136(8) 0.7155(8) 0.085(6) Uani 1 1 d . . .
H27G H 1.1107 0.1309 0.6903 0.128 Uiso 1 1 calc R . .
H27H H 1.0585 0.1340 0.7489 0.128 Uiso 1 1 calc R . .
H27I H 1.0401 0.1029 0.6860 0.128 Uiso 1 1 calc R . .
C275 C 1.1765(11) 0.1264(6) 0.8238(11) 0.084(6) Uani 1 1 d . . .
H27J H 1.2143 0.1232 0.8560 0.126 Uiso 1 1 calc R . .
H27K H 1.1378 0.1415 0.8444 0.126 Uiso 1 1 calc R . .
H27L H 1.1914 0.1453 0.7870 0.126 Uiso 1 1 calc R . .
C300 C 1.4381(14) -0.0980(9) 0.9240(12) 0.128(4) Uani 1 1 d D . .
H30A H 1.4798 -0.1040 0.8999 0.191 Uiso 1 1 calc R . .
H30B H 1.4014 -0.0886 0.8932 0.191 Uiso 1 1 calc R . .
H30C H 1.4246 -0.1263 0.9469 0.191 Uiso 1 1 calc R . .
C302 C 1.5224(11) -0.0445(9) 0.9827(14) 0.128(4) Uani 1 1 d D . .
H30D H 1.5525 -0.0576 0.9499 0.191 Uiso 1 1 calc R . .
H30E H 1.5382 -0.0542 1.0265 0.191 Uiso 1 1 calc R . .
H30F H 1.5230 -0.0105 0.9798 0.191 Uiso 1 1 calc R . .
C303 C 1.3950(14) -0.0492(8) 1.0059(12) 0.128(4) Uani 1 1 d D . .
H303 H 1.3523 -0.0645 1.0000 0.153 Uiso 1 1 calc R . .
C305 C 1.022(2) 0.1233(14) 1.1434(18) 0.201(8) Uani 1 1 d D . .
H30G H 1.0299 0.0906 1.1550 0.302 Uiso 1 1 calc R . .
H30H H 1.0115 0.1257 1.0964 0.302 Uiso 1 1 calc R . .
H30I H 0.9844 0.1356 1.1682 0.302 Uiso 1 1 calc R . .
C307 C 1.146(2) 0.1231(14) 1.1668(18) 0.201(8) Uani 1 1 d D . .
H30J H 1.1348 0.0901 1.1717 0.302 Uiso 1 1 calc R . .
H30K H 1.1718 0.1338 1.2058 0.302 Uiso 1 1 calc R . .
H30L H 1.1740 0.1272 1.1281 0.302 Uiso 1 1 calc R . .
C308 C 1.100(2) 0.1982(13) 1.1474(18) 0.201(8) Uani 1 1 d D . .
H308 H 1.0628 0.2182 1.1360 0.242 Uiso 1 1 calc R . .
C310 C 0.9223(19) 0.2489(11) 0.0096(19) 0.185(6) Uani 1 1 d D . .
H31C H 0.9044 0.2532 -0.0353 0.278 Uiso 1 1 calc R . .
H31D H 0.8896 0.2309 0.0346 0.278 Uiso 1 1 calc R . .
H31E H 0.9659 0.2322 0.0087 0.278 Uiso 1 1 calc R . .
C312 C 0.909(2) 0.3288(13) -0.0043(17) 0.185(6) Uani 1 1 d D . .
H31F H 0.8936 0.3139 -0.0451 0.278 Uiso 1 1 calc R . .
H31G H 0.9467 0.3503 -0.0134 0.278 Uiso 1 1 calc R . .
H31H H 0.8716 0.3460 0.0147 0.278 Uiso 1 1 calc R . .
C313 C 0.957(2) 0.3023(13) 0.1037(15) 0.185(6) Uani 1 1 d D . .
H313 H 0.9683 0.3333 0.1160 0.223 Uiso 1 1 calc R . .
C315 C 0.4943(18) -0.0090(13) 0.645(2) 0.187(6) Uani 1 1 d D . .
H31I H 0.5437 -0.0052 0.6521 0.280 Uiso 1 1 calc R . .
H31J H 0.4855 -0.0354 0.6157 0.280 Uiso 1 1 calc R . .
H31K H 0.4730 -0.0148 0.6871 0.280 Uiso 1 1 calc R . .
C317 C 0.5115(17) 0.0720(12) 0.620(2) 0.187(6) Uani 1 1 d D . .
H31L H 0.5583 0.0620 0.6304 0.280 Uiso 1 1 calc R . .
H31M H 0.4960 0.0933 0.6538 0.280 Uiso 1 1 calc R . .
H31N H 0.5101 0.0879 0.5774 0.280 Uiso 1 1 calc R . .
C318 C 0.4001(16) 0.0397(13) 0.600(2) 0.187(6) Uani 1 1 d D . .
H318 H 0.3698 0.0145 0.6070 0.224 Uiso 1 1 calc R . .
C71 C 1.878(2) -0.1974(15) 0.7789(17) 0.233(4) Uani 1 1 d DU . .
H71A H 1.9080 -0.1797 0.8101 0.279 Uiso 1 1 calc R . .
H71B H 1.8503 -0.2191 0.8044 0.279 Uiso 1 1 calc R . .
C72 C 1.9226(15) -0.2248(11) 0.7328(19) 0.233(4) Uani 1 1 d DU . .
H72A H 1.9501 -0.2477 0.7584 0.279 Uiso 1 1 calc R . .
H72B H 1.9544 -0.2033 0.7113 0.279 Uiso 1 1 calc R . .
C84 C 1.5169(11) -0.3890(9) 0.8311(11) 0.101(8) Uani 1 1 d D . .
H84A H 1.5479 -0.3628 0.8423 0.121 Uiso 1 1 calc R . .
H84B H 1.5395 -0.4098 0.7998 0.121 Uiso 1 1 calc R . .
C85 C 1.4967(11) -0.4151(8) 0.8919(12) 0.129(11) Uani 1 1 d D . .
H85A H 1.4759 -0.3930 0.9226 0.154 Uiso 1 1 calc R . .
H85B H 1.5384 -0.4279 0.9137 0.154 Uiso 1 1 calc R . .
C86 C 1.4469(14) -0.4547(7) 0.8785(11) 0.121(9) Uani 1 1 d D . .
H86A H 1.4032 -0.4417 0.8614 0.145 Uiso 1 1 calc R . .
H86B H 1.4379 -0.4709 0.9201 0.145 Uiso 1 1 calc R . .
C87 C 1.474(2) -0.4904(10) 0.8289(14) 0.162(13) Uani 1 1 d D . .
H87A H 1.4396 -0.5149 0.8217 0.242 Uiso 1 1 calc R . .
H87B H 1.5163 -0.5042 0.8461 0.242 Uiso 1 1 calc R . .
H87C H 1.4822 -0.4747 0.7873 0.242 Uiso 1 1 calc R . .
C89 C 0.9809(14) -0.0034(8) 1.3901(11) 0.116(5) Uani 1 1 d DU . .
H89A H 1.0123 -0.0178 1.4230 0.139 Uiso 1 1 calc R . .
H89B H 0.9382 0.0051 1.4119 0.139 Uiso 1 1 calc R . .
C88 C 0.9653(12) -0.0379(8) 1.3344(10) 0.099(4) Uani 1 1 d DU . .
H88A H 0.9416 -0.0656 1.3517 0.119 Uiso 1 1 calc R . .
H88B H 0.9351 -0.0232 1.3008 0.119 Uiso 1 1 calc R . .
C93 C 1.2330(14) 0.0593(9) 1.3897(14) 0.138(5) Uani 1 1 d D . .
H93C H 1.2150 0.0773 1.3517 0.166 Uiso 1 1 calc R . .
H93D H 1.1946 0.0429 1.4099 0.166 Uiso 1 1 calc R . .
C94 C 1.2678(14) 0.0920(9) 1.4394(14) 0.138(5) Uani 1 1 d D . .
H94C H 1.2824 0.0738 1.4784 0.166 Uiso 1 1 calc R . .
H94D H 1.3091 0.1053 1.4200 0.166 Uiso 1 1 calc R . .
C95 C 1.2227(15) 0.1310(9) 1.4605(15) 0.138(5) Uani 1 1 d D . .
H95A H 1.2476 0.1505 1.4923 0.207 Uiso 1 1 calc R . .
H95B H 1.1820 0.1181 1.4807 0.207 Uiso 1 1 calc R . .
H95C H 1.2089 0.1497 1.4223 0.207 Uiso 1 1 calc R . .
C80A C 1.1930(13) -0.4511(7) 0.8458(13) 0.185(12) Uani 0.50 1 d PD A 1
H80A H 1.1577 -0.4647 0.8159 0.223 Uiso 0.50 1 calc PR A 1
H80B H 1.1692 -0.4371 0.8830 0.223 Uiso 0.50 1 calc PR A 1
O344 O 1.3831(16) 0.0921(12) 1.2894(19) 0.234(9) Uani 1 1 d . B 5
N341 N 1.3521(19) 0.1693(14) 1.308(2) 0.234(9) Uani 1 1 d . B 5
C90 C 1.0143(15) 0.0408(9) 1.3613(14) 0.133(6) Uani 1 1 d DU . .
H90A H 1.0342 0.0546 1.4019 0.160 Uiso 1 1 calc R . .
H90B H 1.0537 0.0264 1.3398 0.160 Uiso 1 1 calc R . .
C82A C 1.263(3) -0.5229(13) 0.818(2) 0.185(12) Uani 0.50 1 d PD A 1
H82A H 1.2225 -0.5378 0.7962 0.223 Uiso 0.50 1 calc PR A 1
H82B H 1.2856 -0.5039 0.7844 0.223 Uiso 0.50 1 calc PR A 1
C342 C 1.333(2) 0.1686(16) 1.237(3) 0.234(9) Uani 1 1 d . B 5
H34D H 1.3127 0.1986 1.2242 0.351 Uiso 1 1 calc R B 5
H34E H 1.2998 0.1437 1.2281 0.351 Uiso 1 1 calc R B 5
H34F H 1.3738 0.1631 1.2113 0.351 Uiso 1 1 calc R B 5
C81A C 1.239(2) -0.4909(10) 0.8723(17) 0.185(12) Uani 0.50 1 d PD A 1
H81A H 1.2789 -0.4774 0.8958 0.223 Uiso 0.50 1 calc PR A 1
H81B H 1.2128 -0.5094 0.9041 0.223 Uiso 0.50 1 calc PR A 1
C91 C 1.006(2) 0.0848(12) 1.3197(18) 0.190(10) Uani 1 1 d DU . .
H91A H 1.0493 0.1023 1.3211 0.286 Uiso 1 1 calc R . .
H91B H 0.9698 0.1042 1.3370 0.286 Uiso 1 1 calc R . .
H91C H 0.9948 0.0762 1.2743 0.286 Uiso 1 1 calc R . .
C343 C 1.383(2) 0.1303(18) 1.334(3) 0.234(9) Uani 1 1 d . B 5
H343 H 1.4017 0.1289 1.3767 0.280 Uiso 1 1 calc R B 5
C83A C 1.312(2) -0.5606(13) 0.842(3) 0.185(12) Uani 0.50 1 d PD A 1
H83A H 1.3215 -0.5820 0.8063 0.278 Uiso 0.50 1 calc PR A 1
H83B H 1.2911 -0.5778 0.8779 0.278 Uiso 0.50 1 calc PR A 1
H83C H 1.3544 -0.5462 0.8582 0.278 Uiso 0.50 1 calc PR A 1
C82B C 1.222(2) -0.5345(10) 0.814(2) 0.185(12) Uani 0.50 1 d PD A 2
H82C H 1.2210 -0.5465 0.8589 0.223 Uiso 0.50 1 calc PR A 2
H82D H 1.2691 -0.5233 0.8059 0.223 Uiso 0.50 1 calc PR A 2
C340 C 1.345(2) 0.2152(16) 1.365(2) 0.234(9) Uani 1 1 d . B 5
H34G H 1.3238 0.2422 1.3428 0.351 Uiso 1 1 calc R B 5
H34H H 1.3900 0.2235 1.3822 0.351 Uiso 1 1 calc R B 5
H34I H 1.3159 0.2051 1.4005 0.351 Uiso 1 1 calc R B 5
C83B C 1.204(3) -0.5745(11) 0.765(2) 0.185(12) Uani 0.50 1 d PD A 2
H83D H 1.2389 -0.5990 0.7692 0.278 Uiso 0.50 1 calc PR A 2
H83E H 1.2038 -0.5623 0.7200 0.278 Uiso 0.50 1 calc PR A 2
H83F H 1.1595 -0.5872 0.7745 0.278 Uiso 0.50 1 calc PR A 2
C81B C 1.1721(17) -0.4939(8) 0.806(2) 0.185(12) Uani 0.50 1 d PD A 2
H81C H 1.1684 -0.4851 0.7589 0.223 Uiso 0.50 1 calc PR A 2
H81D H 1.1264 -0.5042 0.8192 0.223 Uiso 0.50 1 calc PR A 2
C77 C 1.8639(12) -0.2129(9) 0.446(2) 0.186(3) Uani 1 1 d DU . .
H77A H 1.8430 -0.2107 0.4016 0.223 Uiso 1 1 calc R . .
H77B H 1.8325 -0.2308 0.4737 0.223 Uiso 1 1 calc R . .
C78 C 1.9331(13) -0.2385(10) 0.443(2) 0.186(3) Uani 1 1 d DU . .
H78A H 1.9278 -0.2665 0.4162 0.279 Uiso 1 1 calc R . .
H78B H 1.9484 -0.2473 0.4876 0.279 Uiso 1 1 calc R . .
H78C H 1.9670 -0.2179 0.4240 0.279 Uiso 1 1 calc R . .
C80B C 1.1930(13) -0.4511(7) 0.8458(13) 0.185(12) Uani 0.50 1 d PD A 2
H80C H 1.1515 -0.4379 0.8651 0.223 Uiso 0.50 1 calc PR A 2
H80D H 1.2235 -0.4614 0.8824 0.223 Uiso 0.50 1 calc PR A 2

loop_
_atom_site_aniso_label
_atom_site_aniso_U_11
_atom_site_aniso_U_22
_atom_site_aniso_U_33
_atom_site_aniso_U_23
_atom_site_aniso_U_13
_atom_site_aniso_U_12
Cd1 0.0673(9) 0.0582(9) 0.0780(9) 0.0001(7) -0.0127(7) -0.0115(7)
Cd2 0.0859(10) 0.0594(9) 0.0576(8) -0.0008(7) -0.0117(7) -0.0022(8)
Cd3 0.0804(10) 0.0595(9) 0.0552(8) 0.0023(7) -0.0016(7) 0.0162(7)
Cd4 0.0870(11) 0.0678(10) 0.0690(9) 0.0053(7) -0.0104(7) -0.0039(8)
O1 0.047(8) 0.107(11) 0.090(10) 0.014(8) -0.027(7) -0.015(7)
O2 0.065(7) 0.066(8) 0.101(8) 0.002(7) -0.001(7) -0.021(6)
O3 0.094(9) 0.079(10) 0.069(8) 0.004(7) 0.019(7) -0.001(8)
O4 0.106(10) 0.068(9) 0.041(7) -0.011(5) -0.022(6) 0.002(7)
O5 0.052(8) 0.046(8) 0.158(15) -0.027(8) -0.004(8) -0.010(6)
O6 0.092(11) 0.106(13) 0.079(10) 0.016(9) 0.012(8) -0.029(9)
O7 0.127(12) 0.091(11) 0.057(8) 0.018(7) -0.005(8) 0.038(10)
O8 0.108(11) 0.065(9) 0.059(9) -0.006(7) 0.029(8) 0.010(8)
O11 0.062(9) 0.060(9) 0.124(12) 0.014(8) 0.013(8) 0.009(7)
O12 0.092(9) 0.069(9) 0.242(17) 0.050(9) -0.059(10) 0.016(6)
O13 0.076(10) 0.038(9) 0.25(2) -0.030(11) -0.018(11) -0.007(7)
O14 0.114(6) 0.144(6) 0.299(7) -0.050(6) -0.014(6) -0.014(6)
O15 0.087(5) 0.044(4) 0.087(5) 0.010(3) -0.025(4) -0.010(3)
O16 0.087(5) 0.044(4) 0.087(5) 0.010(3) -0.025(4) -0.010(3)
O17 0.077(9) 0.049(8) 0.083(9) 0.008(7) 0.003(7) -0.013(7)
O18 0.086(11) 0.074(10) 0.137(13) 0.011(9) -0.042(10) -0.026(8)
O21 0.158(15) 0.111(13) 0.058(9) 0.034(8) -0.020(9) -0.032(11)
O22 0.133(13) 0.081(10) 0.070(9) 0.015(8) 0.006(9) -0.040(9)
O23 0.080(9) 0.139(16) 0.071(9) -0.003(9) 0.014(7) -0.007(10)
O24 0.072(9) 0.065(9) 0.089(9) 0.015(7) -0.019(7) -0.012(6)
O25 0.137(13) 0.080(10) 0.036(7) 0.006(6) -0.007(8) 0.048(9)
O26 0.132(13) 0.065(9) 0.054(8) -0.005(6) -0.029(9) 0.030(9)
O27 0.076(9) 0.046(7) 0.056(7) 0.020(6) -0.004(6) -0.010(7)
O28 0.105(12) 0.086(10) 0.081(9) 0.006(8) -0.011(9) 0.011(9)
O31 0.077(9) 0.094(10) 0.060(8) -0.022(7) -0.019(7) 0.025(7)
O32 0.093(10) 0.078(9) 0.072(8) -0.028(7) -0.040(8) 0.005(8)
O33 0.119(11) 0.040(8) 0.081(9) -0.020(6) -0.035(7) 0.021(7)
O34 0.088(8) 0.075(8) 0.082(8) 0.001(7) 0.011(6) 0.034(6)
O35 0.085(10) 0.065(9) 0.074(9) 0.018(6) 0.001(8) -0.007(7)
O36 0.087(10) 0.068(9) 0.082(9) 0.013(7) -0.012(8) 0.003(7)
O37 0.069(8) 0.059(8) 0.069(8) 0.019(6) 0.009(7) 0.001(7)
O38 0.067(9) 0.063(9) 0.086(9) -0.027(7) -0.021(7) 0.011(7)
O304 0.133(8) 0.098(8) 0.150(10) 0.007(6) -0.035(7) -0.015(7)
O309 0.31(3) 0.153(15) 0.140(9) -0.028(10) 0.050(15) -0.027(13)
O314 0.194(13) 0.166(14) 0.196(15) 0.019(11) 0.000(11) 0.074(12)
O319 0.130(12) 0.198(18) 0.230(15) 0.049(13) -0.004(11) -0.018(11)
N1 0.096(3) 0.075(3) 0.052(3) 0.006(2) -0.022(2) -0.019(3)
N2 0.096(3) 0.075(3) 0.052(3) 0.006(2) -0.022(2) -0.019(3)
N3 0.099(12) 0.052(10) 0.060(10) 0.004(8) -0.016(9) 0.002(9)
N4 0.051(8) 0.067(11) 0.048(8) -0.003(8) 0.006(7) -0.022(8)
N5 0.029(8) 0.065(12) 0.103(12) -0.044(9) 0.011(7) 0.011(7)
N6 0.064(10) 0.045(10) 0.054(9) 0.000(7) -0.019(8) -0.004(7)
N7 0.066(11) 0.124(18) 0.062(10) 0.005(10) -0.009(9) 0.036(11)
N8 0.115(15) 0.024(9) 0.084(13) -0.013(8) -0.011(11) -0.009(8)
N301 0.133(8) 0.098(8) 0.150(10) 0.007(6) -0.035(7) -0.015(7)
N306 0.31(3) 0.153(15) 0.140(9) -0.028(10) 0.050(15) -0.027(13)
N311 0.194(13) 0.166(14) 0.196(15) 0.019(11) 0.000(11) 0.074(12)
N316 0.130(12) 0.198(18) 0.230(15) 0.049(13) -0.004(11) -0.018(11)
C1 0.081(16) 0.106(19) 0.059(13) 0.024(13) -0.040(12) -0.040(15)
C2 0.080(15) 0.089(17) 0.069(13) 0.016(12) -0.007(11) 0.025(13)
C3 0.072(16) 0.051(13) 0.13(2) -0.023(13) 0.001(15) -0.003(10)
C4 0.049(12) 0.052(11) 0.080(13) 0.018(10) -0.018(10) 0.000(9)
C5 0.085(14) 0.031(10) 0.075(14) -0.021(9) -0.017(12) 0.008(10)
C6 0.13(2) 0.021(10) 0.070(14) 0.001(8) -0.004(12) -0.003(10)
C7 0.051(12) 0.035(11) 0.100(16) -0.019(10) -0.010(12) -0.006(9)
C8 0.098(15) 0.069(14) 0.050(12) -0.007(9) -0.013(10) -0.001(11)
C9 0.079(14) 0.028(11) 0.064(11) 0.009(8) 0.000(9) -0.003(10)
C10 0.14(2) 0.075(17) 0.058(12) 0.006(11) 0.002(12) 0.011(16)
C11 0.12(2) 0.027(12) 0.104(16) 0.000(10) 0.018(14) -0.023(11)
C12 0.14(2) 0.072(16) 0.061(13) 0.007(11) 0.026(14) 0.012(17)
C13 0.092(16) 0.023(10) 0.067(12) 0.010(8) -0.003(10) 0.007(11)
C14 0.083(16) 0.066(14) 0.088(17) 0.009(11) -0.031(12) 0.035(11)
C15 0.086(14) 0.066(14) 0.046(12) 0.013(11) -0.003(10) 0.000(10)
C16 0.091(14) 0.057(13) 0.052(12) -0.015(9) -0.015(10) 0.019(10)
C17 0.061(12) 0.069(14) 0.054(12) 0.001(10) -0.018(9) 0.003(10)
C18 0.061(13) 0.098(19) 0.072(13) 0.008(13) 0.022(10) 0.002(11)
C19 0.065(13) 0.048(12) 0.090(16) 0.004(11) -0.008(11) 0.022(9)
C20 0.051(11) 0.084(15) 0.055(11) -0.006(10) 0.007(9) -0.008(9)
C21 0.105(17) 0.13(2) 0.029(10) -0.008(12) 0.010(11) -0.017(17)
C22 0.18(3) 0.040(12) 0.086(16) 0.007(11) 0.052(17) -0.050(15)
C23 0.089(16) 0.10(2) 0.086(15) 0.042(14) -0.026(13) 0.000(14)
C24 0.102(18) 0.075(17) 0.104(19) 0.049(15) -0.001(16) 0.019(15)
C25 0.107(19) 0.041(12) 0.068(14) 0.012(10) -0.013(14) 0.020(11)
C26 0.111(19) 0.089(17) 0.042(11) -0.021(11) -0.026(12) -0.015(15)
C27 0.088(14) 0.064(15) 0.058(13) -0.012(11) -0.015(11) -0.004(11)
C28 0.083(16) 0.075(17) 0.084(14) -0.015(11) 0.011(11) -0.012(14)
C29 0.101(19) 0.065(14) 0.061(14) -0.035(11) -0.065(14) 0.035(13)
C30 0.090(16) 0.053(14) 0.070(15) 0.019(12) -0.007(13) -0.022(12)
C31 0.079(9) 0.071(8) 0.108(9) 0.001(7) 0.010(8) -0.016(7)
C32 0.087(9) 0.081(9) 0.113(10) -0.011(8) 0.001(8) -0.017(8)
C33 0.094(11) 0.083(10) 0.125(11) -0.022(9) -0.004(9) -0.010(9)
C34 0.125(16) 0.088(14) 0.150(17) -0.004(13) -0.023(14) -0.005(12)
C35 0.119(13) 0.080(12) 0.093(12) -0.019(9) -0.012(10) 0.010(9)
C36 0.116(12) 0.088(11) 0.097(11) -0.019(9) -0.018(10) 0.008(9)
C37 0.121(13) 0.093(12) 0.101(12) -0.021(10) -0.014(11) 0.005(11)
C38 0.26(4) 0.12(2) 0.084(17) -0.005(15) -0.07(2) -0.08(2)
C41 0.092(9) 0.069(9) 0.242(17) 0.050(9) -0.059(10) 0.016(6)
C42 0.072(14) 0.033(12) 0.19(3) 0.019(13) -0.017(15) 0.000(10)
C43 0.045(12) 0.025(10) 0.129(19) 0.010(10) -0.009(12) -0.015(8)
C44 0.087(5) 0.044(4) 0.087(5) 0.010(3) -0.025(4) -0.010(3)
C45 0.087(5) 0.044(4) 0.087(5) 0.010(3) -0.025(4) -0.010(3)
C46 0.087(5) 0.044(4) 0.087(5) 0.010(3) -0.025(4) -0.010(3)
C47 0.046(11) 0.033(10) 0.097(15) 0.020(10) -0.011(11) -0.005(8)
C48 0.042(11) 0.059(14) 0.16(2) 0.005(13) -0.014(13) -0.005(10)
C49 0.064(15) 0.087(17) 0.100(15) 0.018(13) 0.027(11) 0.009(14)
C50 0.069(14) 0.12(2) 0.063(12) 0.002(12) 0.010(10) 0.004(14)
C51 0.18(3) 0.014(10) 0.079(14) 0.003(9) -0.019(15) 0.018(13)
C52 0.105(19) 0.12(2) 0.050(12) 0.033(12) -0.006(12) -0.059(18)
C53 0.14(3) 0.025(13) 0.19(3) -0.001(13) 0.02(2) 0.045(16)
C54 0.073(18) 0.071(18) 0.30(5) 0.01(2) 0.07(2) -0.010(14)
C55 0.050(13) 0.15(3) 0.12(2) -0.062(19) 0.055(13) -0.059(15)
C56 0.074(15) 0.016(11) 0.23(3) -0.027(14) 0.069(19) -0.018(10)
C57 0.049(13) 0.12(3) 0.13(2) -0.070(19) -0.010(13) -0.023(14)
C58 0.037(11) 0.043(14) 0.19(2) 0.039(15) -0.034(13) -0.005(9)
C59 0.075(17) 0.048(18) 0.26(4) -0.020(19) -0.07(2) -0.016(12)
C60 0.075(17) 0.059(16) 0.35(5) 0.10(2) -0.06(2) -0.012(13)
C61 0.092(9) 0.069(9) 0.242(17) 0.050(9) -0.059(10) 0.016(6)
C62 0.12(2) 0.09(2) 0.17(3) 0.043(19) -0.09(2) -0.048(19)
C63 0.18(3) 0.07(2) 0.14(2) 0.068(17) -0.06(2) 0.01(2)
C64 0.106(18) 0.075(17) 0.112(19) 0.035(14) -0.049(15) -0.011(15)
C65 0.12(2) 0.028(11) 0.092(17) -0.006(10) 0.024(16) -0.038(13)
C66 0.092(9) 0.069(9) 0.242(17) 0.050(9) -0.059(10) 0.016(6)
C67 0.088(19) 0.029(16) 0.26(4) 0.02(2) -0.01(2) -0.017(12)
C68 0.078(16) 0.033(13) 0.16(2) 0.002(11) 0.014(14) 0.041(11)
C69 0.087(5) 0.044(4) 0.087(5) 0.010(3) -0.025(4) -0.010(3)
C70 0.063(14) 0.054(14) 0.093(15) -0.005(13) 0.020(12) 0.019(12)
C73 0.270(7) 0.182(7) 0.242(7) 0.002(6) -0.079(6) 0.083(6)
C74 0.270(7) 0.182(7) 0.242(7) 0.002(6) -0.079(6) 0.083(6)
C75 0.114(6) 0.144(6) 0.299(7) -0.050(6) -0.014(6) -0.014(6)
C76 0.114(6) 0.144(6) 0.299(7) -0.050(6) -0.014(6) -0.014(6)
C92 0.165(15) 0.108(12) 0.142(12) -0.014(9) 0.013(11) -0.017(9)
C101 0.15(2) 0.071(17) 0.10(2) -0.040(16) 0.038(19) -0.064(18)
C102 0.125(19) 0.089(18) 0.083(15) 0.031(14) -0.035(14) -0.071(16)
C103 0.18(3) 0.050(14) 0.090(17) 0.036(11) -0.071(18) -0.051(15)
C104 0.18(3) 0.068(14) 0.057(13) 0.019(11) -0.009(15) -0.067(16)
C105 0.134(11) 0.035(6) 0.059(7) -0.012(5) -0.019(7) 0.004(7)
C106 0.134(11) 0.035(6) 0.059(7) -0.012(5) -0.019(7) 0.004(7)
C107 0.134(11) 0.035(6) 0.059(7) -0.012(5) -0.019(7) 0.004(7)
C108 0.15(2) 0.043(13) 0.105(17) 0.018(11) -0.032(15) -0.020(13)
C109 0.129(18) 0.058(14) 0.054(13) -0.010(11) 0.009(11) -0.006(12)
C110 0.17(2) 0.048(14) 0.060(12) -0.006(10) 0.019(12) -0.023(13)
C111 0.20(3) 0.041(15) 0.14(2) 0.020(15) 0.06(2) 0.000(15)
C112 0.118(19) 0.045(14) 0.12(2) -0.028(15) 0.016(15) -0.029(12)
C113 0.084(15) 0.054(14) 0.082(15) 0.001(12) -0.013(11) -0.029(11)
C114 0.071(15) 0.120(18) 0.045(11) -0.014(11) 0.002(9) -0.013(12)
C115 0.040(13) 0.26(4) 0.014(9) 0.034(13) -0.013(8) -0.051(18)
C116 0.12(2) 0.022(10) 0.048(11) 0.000(8) 0.003(11) 0.011(10)
C117 0.079(15) 0.090(18) 0.043(11) 0.014(10) -0.018(10) -0.001(14)
C118 0.099(16) 0.023(10) 0.096(15) 0.017(10) 0.002(12) 0.008(11)
C119 0.050(13) 0.15(2) 0.044(11) 0.041(12) 0.005(9) -0.047(14)
C120 0.117(17) 0.083(16) 0.040(11) -0.011(10) 0.011(11) -0.008(12)
C121 0.089(17) 0.066(16) 0.12(2) 0.006(15) 0.065(17) -0.018(12)
C122 0.076(14) 0.085(16) 0.080(15) 0.039(13) -0.012(12) -0.011(12)
C123 0.100(19) 0.077(19) 0.16(3) 0.031(19) -0.018(18) -0.039(17)
C124 0.100(18) 0.10(2) 0.14(2) 0.09(2) -0.080(17) -0.056(17)
C125 0.099(17) 0.034(11) 0.075(15) -0.009(10) -0.016(13) 0.002(10)
C126 0.102(18) 0.13(2) 0.063(15) 0.054(17) -0.050(13) -0.055(17)
C127 0.088(17) 0.035(11) 0.052(11) 0.017(8) 0.009(10) 0.016(10)
C128 0.113(17) 0.069(17) 0.058(13) 0.023(12) -0.016(11) -0.016(11)
C129 0.14(2) 0.041(11) 0.031(11) -0.002(8) -0.005(14) 0.054(12)
C130 0.085(16) 0.051(14) 0.060(12) 0.000(11) 0.010(12) 0.029(12)
C131 0.079(14) 0.063(13) 0.067(15) -0.019(11) -0.020(12) 0.013(11)
C132 0.097(15) 0.072(13) 0.049(11) 0.008(9) -0.026(10) -0.028(11)
C133 0.064(5) 0.032(4) 0.077(5) 0.006(4) -0.014(4) -0.002(4)
C134 0.064(5) 0.032(4) 0.077(5) 0.006(4) -0.014(4) -0.002(4)
C135 0.064(5) 0.032(4) 0.077(5) 0.006(4) -0.014(4) -0.002(4)
C136 0.064(5) 0.032(4) 0.077(5) 0.006(4) -0.014(4) -0.002(4)
C137 0.064(5) 0.032(4) 0.077(5) 0.006(4) -0.014(4) -0.002(4)
C138 0.079(14) 0.046(12) 0.084(13) -0.005(10) -0.021(11) 0.002(10)
C139 0.058(12) 0.075(15) 0.079(15) -0.010(13) -0.010(10) -0.004(10)
C140 0.069(13) 0.077(16) 0.077(13) -0.008(12) -0.013(10) -0.021(11)
C141 0.082(15) 0.057(14) 0.120(19) -0.010(13) -0.033(13) -0.005(11)
C142 0.050(11) 0.079(14) 0.060(12) 0.005(11) -0.018(9) 0.021(9)
C143 0.081(13) 0.046(12) 0.033(10) 0.003(9) -0.008(8) 0.008(9)
C144 0.054(13) 0.093(16) 0.094(16) -0.018(12) 0.007(11) -0.007(11)
C145 0.080(14) 0.045(12) 0.067(12) -0.013(9) -0.027(10) -0.001(11)
C146 0.037(11) 0.054(13) 0.073(12) -0.010(9) -0.029(9) 0.002(9)
C147 0.097(16) 0.029(10) 0.052(11) -0.013(8) -0.005(10) -0.003(10)
C148 0.108(16) 0.073(16) 0.027(9) 0.001(9) -0.018(9) 0.007(13)
C149 0.076(14) 0.048(13) 0.055(11) -0.009(9) -0.040(10) 0.010(11)
C150 0.103(15) 0.068(13) 0.037(10) 0.011(10) -0.005(10) 0.029(12)
C151 0.049(12) 0.062(14) 0.113(18) -0.022(13) -0.049(12) 0.018(11)
C152 0.081(16) 0.086(18) 0.13(2) 0.003(17) -0.052(16) 0.016(14)
C153 0.097(17) 0.12(2) 0.080(16) -0.012(16) -0.039(14) 0.041(16)
C154 0.071(13) 0.083(16) 0.074(13) -0.027(12) 0.000(11) -0.015(12)
C155 0.064(5) 0.032(4) 0.077(5) 0.006(4) -0.014(4) -0.002(4)
C156 0.068(13) 0.088(17) 0.064(15) -0.037(13) -0.030(11) 0.012(12)
C157 0.086(15) 0.064(15) 0.031(9) -0.004(8) -0.006(9) 0.023(12)
C158 0.060(11) 0.066(14) 0.052(12) -0.037(11) -0.013(9) 0.012(9)
C159 0.063(14) 0.058(12) 0.077(14) 0.016(10) -0.005(13) 0.005(10)
C160 0.046(12) 0.069(15) 0.065(12) 0.010(11) 0.010(10) -0.012(11)
C200 0.096(3) 0.075(3) 0.052(3) 0.006(2) -0.022(2) -0.019(3)
C201 0.096(3) 0.075(3) 0.052(3) 0.006(2) -0.022(2) -0.019(3)
C202 0.096(3) 0.075(3) 0.052(3) 0.006(2) -0.022(2) -0.019(3)
C203 0.096(3) 0.075(3) 0.052(3) 0.006(2) -0.022(2) -0.019(3)
C204 0.096(3) 0.075(3) 0.052(3) 0.006(2) -0.022(2) -0.019(3)
C205 0.096(3) 0.075(3) 0.052(3) 0.006(2) -0.022(2) -0.019(3)
C206 0.096(3) 0.075(3) 0.052(3) 0.006(2) -0.022(2) -0.019(3)
C207 0.096(3) 0.075(3) 0.052(3) 0.006(2) -0.022(2) -0.019(3)
C208 0.096(3) 0.075(3) 0.052(3) 0.006(2) -0.022(2) -0.019(3)
C209 0.096(3) 0.075(3) 0.052(3) 0.006(2) -0.022(2) -0.019(3)
C210 0.096(3) 0.075(3) 0.052(3) 0.006(2) -0.022(2) -0.019(3)
C211 0.096(3) 0.075(3) 0.052(3) 0.006(2) -0.022(2) -0.019(3)
C212 0.123(14) 0.081(12) 0.079(11) 0.023(10) -0.043(11) -0.018(11)
C213 0.143(15) 0.101(13) 0.060(11) 0.007(10) -0.001(11) -0.040(12)
C214 0.067(10) 0.103(13) 0.050(9) -0.020(9) 0.010(8) -0.021(10)
C215 0.112(17) 0.062(13) 0.063(12) -0.017(10) -0.031(11) 0.003(11)
C220 0.093(14) 0.063(14) 0.040(10) -0.013(9) -0.005(9) -0.010(11)
C221 0.090(14) 0.037(11) 0.054(11) 0.002(9) 0.004(10) 0.001(9)
C222 0.101(16) 0.087(17) 0.042(11) 0.009(11) -0.013(10) -0.048(13)
C223 0.094(15) 0.098(18) 0.035(11) -0.001(11) -0.017(10) -0.008(12)
C224 0.079(13) 0.110(19) 0.028(10) -0.014(11) 0.006(9) -0.016(12)
C225 0.138(19) 0.030(12) 0.076(14) 0.004(10) -0.035(13) 0.022(11)
C226 0.050(11) 0.12(2) 0.048(11) -0.035(12) 0.006(9) -0.023(11)
C227 0.099(15) 0.068(14) 0.033(11) -0.004(10) -0.011(10) 0.011(11)
C228 0.137(19) 0.092(17) 0.013(10) 0.006(10) -0.004(10) 0.005(14)
C229 0.144(19) 0.067(15) 0.023(10) 0.002(9) 0.015(11) -0.016(13)
C230 0.070(12) 0.049(12) 0.043(10) 0.008(9) -0.013(9) -0.017(10)
C231 0.093(16) 0.13(2) 0.036(11) 0.006(12) -0.016(11) -0.040(14)
C232 0.100(17) 0.102(19) 0.060(12) -0.020(11) -0.017(11) -0.022(13)
C233 0.059(13) 0.14(2) 0.102(16) -0.075(15) 0.022(11) -0.038(13)
C234 0.20(3) 0.061(14) 0.067(14) 0.007(11) 0.019(16) -0.005(16)
C235 0.19(3) 0.080(17) 0.047(12) -0.006(10) 0.006(13) 0.013(15)
C240 0.062(13) 0.050(14) 0.104(17) -0.028(12) -0.031(13) 0.020(10)
C241 0.059(13) 0.098(18) 0.037(11) 0.019(10) 0.027(10) -0.013(11)
C242 0.030(11) 0.20(3) 0.039(12) 0.029(16) 0.012(9) -0.026(14)
C243 0.055(13) 0.17(3) 0.054(12) 0.057(16) 0.011(10) 0.050(17)
C244 0.052(13) 0.14(2) 0.049(12) 0.023(14) -0.018(10) 0.006(14)
C245 0.073(14) 0.093(18) 0.064(13) 0.017(12) 0.013(11) 0.043(12)
C246 0.076(13) 0.037(12) 0.045(11) -0.009(9) 0.001(10) 0.003(10)
C247 0.035(10) 0.13(2) 0.039(11) -0.026(11) -0.017(9) 0.016(11)
C248 0.079(14) 0.069(15) 0.059(12) -0.023(10) -0.022(11) 0.025(11)
C249 0.060(12) 0.059(15) 0.087(14) -0.002(11) -0.011(10) 0.022(11)
C250 0.064(13) 0.049(13) 0.060(12) 0.004(10) -0.017(11) -0.003(10)
C251 0.041(11) 0.081(16) 0.096(16) 0.041(13) -0.016(11) -0.012(11)
C252 0.077(15) 0.10(2) 0.13(2) 0.044(15) -0.024(14) -0.012(13)
C253 0.049(12) 0.070(14) 0.133(19) 0.027(12) -0.012(12) 0.015(10)
C254 0.109(16) 0.099(17) 0.049(11) -0.008(11) 0.017(11) 0.056(14)
C255 0.098(15) 0.027(10) 0.075(12) -0.021(9) 0.025(11) 0.005(9)
C260 0.103(18) 0.081(18) 0.081(15) 0.031(12) -0.043(14) -0.018(13)
C261 0.044(12) 0.089(18) 0.097(17) 0.010(13) -0.014(12) 0.024(11)
C262 0.044(13) 0.23(4) 0.11(2) -0.09(2) -0.001(13) -0.044(19)
C263 0.058(12) 0.103(18) 0.072(13) 0.014(13) -0.008(11) -0.026(13)
C264 0.076(15) 0.12(2) 0.090(16) 0.024(15) -0.051(12) -0.010(14)
C265 0.051(13) 0.19(3) 0.077(15) -0.031(17) -0.010(11) 0.021(15)
C266 0.043(13) 0.26(4) 0.038(12) -0.002(18) -0.007(10) 0.034(17)
C267 0.096(16) 0.017(10) 0.074(14) -0.002(9) -0.012(12) 0.015(10)
C268 0.065(12) 0.078(15) 0.052(11) 0.032(10) -0.006(10) 0.018(10)
C269 0.057(14) 0.21(4) 0.076(16) 0.07(2) 0.026(12) 0.003(18)
C270 0.069(13) 0.11(2) 0.030(10) 0.016(11) 0.006(10) -0.021(13)
C271 0.053(13) 0.17(3) 0.072(15) -0.004(17) 0.010(13) -0.033(16)
C272 0.059(13) 0.11(2) 0.109(17) 0.019(14) 0.014(12) 0.006(12)
C273 0.13(2) 0.099(18) 0.099(17) -0.042(14) 0.002(15) 0.023(15)
C274 0.114(17) 0.101(17) 0.040(10) 0.008(10) -0.019(10) 0.009(13)
C275 0.083(14) 0.029(11) 0.138(18) 0.017(11) -0.028(13) 0.007(9)
C300 0.133(8) 0.098(8) 0.150(10) 0.007(6) -0.035(7) -0.015(7)
C302 0.133(8) 0.098(8) 0.150(10) 0.007(6) -0.035(7) -0.015(7)
C303 0.133(8) 0.098(8) 0.150(10) 0.007(6) -0.035(7) -0.015(7)
C305 0.31(3) 0.153(15) 0.140(9) -0.028(10) 0.050(15) -0.027(13)
C307 0.31(3) 0.153(15) 0.140(9) -0.028(10) 0.050(15) -0.027(13)
C308 0.31(3) 0.153(15) 0.140(9) -0.028(10) 0.050(15) -0.027(13)
C310 0.194(13) 0.166(14) 0.196(15) 0.019(11) 0.000(11) 0.074(12)
C312 0.194(13) 0.166(14) 0.196(15) 0.019(11) 0.000(11) 0.074(12)
C313 0.194(13) 0.166(14) 0.196(15) 0.019(11) 0.000(11) 0.074(12)
C315 0.130(12) 0.198(18) 0.230(15) 0.049(13) -0.004(11) -0.018(11)
C317 0.130(12) 0.198(18) 0.230(15) 0.049(13) -0.004(11) -0.018(11)
C318 0.130(12) 0.198(18) 0.230(15) 0.049(13) -0.004(11) -0.018(11)
C71 0.270(7) 0.182(7) 0.242(7) 0.002(6) -0.079(6) 0.083(6)
C72 0.270(7) 0.182(7) 0.242(7) 0.002(6) -0.079(6) 0.083(6)
C84 0.097(18) 0.107(19) 0.097(17) 0.040(15) -0.038(14) -0.005(14)
C85 0.12(2) 0.079(18) 0.18(3) -0.015(18) -0.09(2) 0.041(16)
C86 0.19(3) 0.068(16) 0.101(18) 0.032(14) 0.000(18) 0.026(19)
C87 0.24(4) 0.09(2) 0.16(3) 0.001(19) -0.01(3) 0.04(2)
C89 0.124(11) 0.121(11) 0.104(11) -0.015(9) 0.018(9) 0.020(10)
C88 0.104(9) 0.102(10) 0.092(9) -0.010(8) 0.011(8) 0.031(8)
C93 0.165(15) 0.108(12) 0.142(12) -0.014(9) 0.013(11) -0.017(9)
C94 0.165(15) 0.108(12) 0.142(12) -0.014(9) 0.013(11) -0.017(9)
C95 0.165(15) 0.108(12) 0.142(12) -0.014(9) 0.013(11) -0.017(9)
C80A 0.18(2) 0.14(2) 0.23(3) 0.130(19) -0.028(18) -0.087(16)
O344 0.190(15) 0.198(19) 0.31(2) -0.040(16) -0.058(16) 0.072(13)
N341 0.190(15) 0.198(19) 0.31(2) -0.040(16) -0.058(16) 0.072(13)
C90 0.144(13) 0.135(14) 0.122(13) -0.022(10) 0.024(11) 0.019(12)
C82A 0.18(2) 0.14(2) 0.23(3) 0.130(19) -0.028(18) -0.087(16)
C342 0.190(15) 0.198(19) 0.31(2) -0.040(16) -0.058(16) 0.072(13)
C81A 0.18(2) 0.14(2) 0.23(3) 0.130(19) -0.028(18) -0.087(16)
C91 0.19(2) 0.19(2) 0.19(2) -0.007(18) 0.033(18) 0.018(19)
C343 0.190(15) 0.198(19) 0.31(2) -0.040(16) -0.058(16) 0.072(13)
C83A 0.18(2) 0.14(2) 0.23(3) 0.130(19) -0.028(18) -0.087(16)
C82B 0.18(2) 0.14(2) 0.23(3) 0.130(19) -0.028(18) -0.087(16)
C340 0.190(15) 0.198(19) 0.31(2) -0.040(16) -0.058(16) 0.072(13)
C83B 0.18(2) 0.14(2) 0.23(3) 0.130(19) -0.028(18) -0.087(16)
C81B 0.18(2) 0.14(2) 0.23(3) 0.130(19) -0.028(18) -0.087(16)
C77 0.114(6) 0.144(6) 0.299(7) -0.050(6) -0.014(6) -0.014(6)
C78 0.114(6) 0.144(6) 0.299(7) -0.050(6) -0.014(6) -0.014(6)
C80B 0.18(2) 0.14(2) 0.23(3) 0.130(19) -0.028(18) -0.087(16)

loop_
_atom_type_symbol
_atom_type_description
_atom_type_scat_dispersion_real
_atom_type_scat_dispersion_imag
_atom_type_scat_source
C C 0.0033 0.0016 'International Tables Vol C Tables 4.2.6.8 and 6.1.1.4'
H H 0.0000 0.0000 'International Tables Vol C Tables 4.2.6.8 and 6.1.1.4'
N N 0.0061 0.0033 'International Tables Vol C Tables 4.2.6.8 and 6.1.1.4'
O O 0.0106 0.0060 'International Tables Vol C Tables 4.2.6.8 and 6.1.1.4'
Cd Cd -0.8075 1.2024 'International Tables Vol C Tables 4.2.6.8 and 6.1.1.4'

loop_
_geom_angle_atom_site_label_1
_geom_angle_atom_site_label_2
_geom_angle_atom_site_label_3
_geom_angle
_geom_angle_site_symmetry_1
_geom_angle_site_symmetry_3
O5 Cd1 O17 116.2(5) . 1_455
O5 Cd1 N1 144.2(5) . .
O17 Cd1 N1 91.7(5) 1_455 .
O5 Cd1 O37 97.8(5) . 2_757
O17 Cd1 O37 70.7(4) 1_455 2_757
N1 Cd1 O37 113.1(5) . 2_757
O5 Cd1 N2 97.0(5) . .
O17 Cd1 N2 141.0(5) 1_455 .
N1 Cd1 N2 69.1(6) . .
O37 Cd1 N2 85.6(4) 2_757 .
O5 Cd1 O6 58.1(5) . .
O17 Cd1 O6 135.5(5) 1_455 .
N1 Cd1 O6 86.4(5) . .
O37 Cd1 O6 148.8(5) 2_757 .
N2 Cd1 O6 78.8(5) . .
O5 Cd1 O18 93.8(5) . 1_455
O17 Cd1 O18 52.9(5) 1_455 1_455
N1 Cd1 O18 85.3(6) . 1_455
O37 Cd1 O18 121.4(5) 2_757 1_455
N2 Cd1 O18 149.1(5) . 1_455
O6 Cd1 O18 82.6(5) . 1_455
O5 Cd1 C29 30.7(7) . .
O17 Cd1 C29 130.7(5) 1_455 .
N1 Cd1 C29 113.8(7) . .
O37 Cd1 C29 126.6(7) 2_757 .
N2 Cd1 C29 88.3(5) . .
O6 Cd1 C29 27.4(5) . .
O18 Cd1 C29 86.4(5) 1_455 .
N4 Cd2 O16 145.4(4) . .
N4 Cd2 N3 67.5(5) . .
O16 Cd2 N3 98.7(4) . .
N4 Cd2 O27 112.4(4) . .
O16 Cd2 O27 98.0(4) . .
N3 Cd2 O27 87.9(4) . .
N4 Cd2 O7 91.9(5) . .
O16 Cd2 O7 114.5(5) . .
N3 Cd2 O7 141.8(5) . .
O27 Cd2 O7 69.9(5) . .
N4 Cd2 O15 89.5(3) . .
O16 Cd2 O15 56.2(4) . .
N3 Cd2 O15 79.5(3) . .
O27 Cd2 O15 148.3(4) . .
O7 Cd2 O15 134.4(5) . .
N4 Cd2 O8 87.5(5) . .
O16 Cd2 O8 90.7(4) . .
N3 Cd2 O8 148.0(5) . .
O27 Cd2 O8 121.1(4) . .
O7 Cd2 O8 53.9(5) . .
O15 Cd2 O8 80.7(4) . .
N4 Cd2 C69 118.1(5) . .
O16 Cd2 C69 27.7(4) . .
N3 Cd2 C69 91.2(5) . .
O27 Cd2 C69 124.6(5) . .
O7 Cd2 C69 127.0(6) . .
O15 Cd2 C69 28.6(5) . .
O8 Cd2 C69 83.1(5) . .
O26 Cd3 N6 103.5(5) . .
O26 Cd3 N5 157.7(6) . .
N6 Cd3 N5 69.8(6) . .
O26 Cd3 O37 103.1(5) . 1_554
N6 Cd3 O37 141.5(5) . 1_554
N5 Cd3 O37 93.8(5) . 1_554
O26 Cd3 O25 55.6(6) . .
N6 Cd3 O25 85.8(4) . .
N5 Cd3 O25 102.3(5) . .
O37 Cd3 O25 132.5(5) 1_554 .
O26 Cd3 O17 88.3(5) . 2_846
N6 Cd3 O17 84.9(4) . 2_846
N5 Cd3 O17 111.5(4) . 2_846
O37 Cd3 O17 68.6(4) 1_554 2_846
O25 Cd3 O17 139.1(5) . 2_846
O26 Cd3 O38 94.3(5) . 1_554
N6 Cd3 O38 149.0(5) . 1_554
N5 Cd3 O38 84.1(5) . 1_554
O37 Cd3 O38 53.7(4) 1_554 1_554
O25 Cd3 O38 83.6(5) . 1_554
O17 Cd3 O38 121.3(4) 2_846 1_554
O26 Cd3 C129 25.9(6) . .
N6 Cd3 C129 98.1(5) . .
N5 Cd3 C129 132.1(8) . .
O37 Cd3 C129 117.6(5) 1_554 .
O25 Cd3 C129 29.9(6) . .
O17 Cd3 C129 113.3(8) 2_846 .
O38 Cd3 C129 86.9(5) 1_554 .
O26 Cd3 C160 100.1(5) . 1_554
N6 Cd3 C160 156.4(5) . 1_554
N5 Cd3 C160 88.1(5) . 1_554
O37 Cd3 C160 27.9(5) 1_554 1_554
O25 Cd3 C160 107.7(6) . 1_554
O17 Cd3 C160 96.1(5) 2_846 1_554
O38 Cd3 C160 25.8(5) 1_554 1_554
C129 Cd3 C160 103.0(5) . 1_554
O35 Cd4 N7 158.2(5) . .
O35 Cd4 N8 103.4(5) . .
N7 Cd4 N8 67.9(7) . .
O35 Cd4 O27 106.0(5) . .
N7 Cd4 O27 91.9(5) . .
N8 Cd4 O27 139.6(4) . .
O35 Cd4 O36 56.5(5) . .
N7 Cd4 O36 102.4(4) . .
N8 Cd4 O36 88.4(4) . .
O27 Cd4 O36 131.1(4) . .
O35 Cd4 O7 89.0(5) . .
N7 Cd4 O7 109.4(4) . .
N8 Cd4 O7 85.4(4) . .
O27 Cd4 O7 68.3(5) . .
O36 Cd4 O7 142.4(5) . .
O35 Cd4 O28 94.3(5) . .
N7 Cd4 O28 86.3(6) . .
N8 Cd4 O28 149.0(5) . .
O27 Cd4 O28 53.8(5) . .
O36 Cd4 O28 80.4(5) . .
O7 Cd4 O28 120.5(5) . .
O35 Cd4 C159 26.8(5) . .
N7 Cd4 C159 132.0(6) . .
N8 Cd4 C159 97.7(5) . .
O27 Cd4 C159 120.7(5) . .
O36 Cd4 C159 29.7(5) . .
O7 Cd4 C159 114.9(6) . .
O28 Cd4 C159 86.8(5) . .
O35 Cd4 C130 102.3(5) . .
N7 Cd4 C130 88.7(7) . .
N8 Cd4 C130 154.1(6) . .
O27 Cd4 C130 24.8(5) . .
O36 Cd4 C130 108.1(6) . .
O7 Cd4 C130 92.5(7) . .
O28 Cd4 C130 29.0(6) . .
C159 Cd4 C130 106.5(6) . .
C25 O1 H1 109.5 . .
C31 O2 C26 112.8(15) . .
C27 O3 H3 109.5 . .
C35 O4 C28 108.8(14) . .
C29 O5 Cd1 88.7(14) . .
C29 O6 Cd1 82.9(11) . .
C30 O7 Cd2 92.8(13) . .
C30 O7 Cd4 159.2(12) . .
Cd2 O7 Cd4 97.1(6) . .
C30 O8 Cd2 92.2(12) . .
C65 O11 H11 109.5 . .
C66 O12 C71 109(2) . .
C67 O13 H13 109.5 . .
C68 O14 C75 120(3) . .
C69 O15 Cd2 88.7(12) . .
C69 O16 Cd2 94.3(11) . .
C70 O17 Cd1 100.9(13) . 1_655
C70 O17 Cd3 150.8(13) . 2_856
Cd1 O17 Cd3 97.3(5) 1_655 2_856
C70 O18 Cd1 91.3(11) . 1_655
C125 O21 H21 109.5 . .
C126 O22 C80A 117.4(17) . .
C127 O23 H23 109.5 . .
C128 O24 C84 110.3(15) . .
C129 O25 Cd3 85.0(11) . .
C129 O26 Cd3 96.4(14) . .
C130 O27 Cd2 152.0(13) . .
C130 O27 Cd4 94.7(12) . .
Cd2 O27 Cd4 99.1(4) . .
C130 O28 Cd4 85.6(12) . .
C155 O31 H31 109.5 . .
C156 O32 C92 111.6(16) . .
C157 O33 H33 109.5 . .
C158 O34 C88 114.2(14) . .
C159 O35 Cd4 98.6(12) . .
C159 O36 Cd4 85.0(12) . .
C160 O37 Cd3 93.7(11) . 1_556
C160 O37 Cd1 151.4(11) . 2_747
Cd3 O37 Cd1 98.3(5) 1_556 2_747
C160 O38 Cd3 89.9(12) . 1_556
C211 N1 C200 115.9(17) . .
C211 N1 Cd1 118.8(13) . .
C200 N1 Cd1 125.3(14) . .
C210 N2 C209 114.4(18) . .
C210 N2 Cd1 120.0(13) . .
C209 N2 Cd1 124.4(14) . .
C231 N3 C220 116.6(16) . .
C231 N3 Cd2 118.4(14) . .
C220 N3 Cd2 124.3(10) . .
C230 N4 C229 111.0(15) . .
C230 N4 Cd2 123.2(12) . .
C229 N4 Cd2 125.0(11) . .
C251 N5 C240 113.3(16) . .
C251 N5 Cd3 120.3(13) . .
C240 N5 Cd3 126.3(12) . .
C249 N6 C250 111.8(15) . .
C249 N6 Cd3 126.8(13) . .
C250 N6 Cd3 121.2(11) . .
C271 N7 C260 112.8(18) . .
C271 N7 Cd4 121.9(17) . .
C260 N7 Cd4 125.2(13) . .
C270 N8 C269 116(2) . .
C270 N8 Cd4 122.0(14) . .
C269 N8 Cd4 122.2(16) . .
C303 N301 C300 115(2) . .
C303 N301 C302 124(2) . .
C300 N301 C302 120(2) . .
C308 N306 C307 110(4) . .
C308 N306 C305 131(4) . .
C307 N306 C305 116(4) . .
C313 N311 C312 126(3) . .
C313 N311 C310 126(3) . .
C312 N311 C310 108(3) . .
C318 N316 C315 127(3) . .
C318 N316 C317 116(3) . .
C315 N316 C317 115(3) . .
C24 C1 C26 119(2) . .
C24 C1 C2 120(2) . .
C26 C1 C2 121(2) . .
C1 C2 C3 106.2(18) . .
C1 C2 H2A 110.5 . .
C3 C2 H2A 110.5 . .
C1 C2 H2B 110.5 . .
C3 C2 H2B 110.5 . .
H2A C2 H2B 108.7 . .
C25 C3 C4 122(2) . .
C25 C3 C2 123.3(17) . .
C4 C3 C2 114.9(17) . .
C5 C4 C3 118.3(17) . .
C5 C4 H4 120.8 . .
C3 C4 H4 120.8 . .
C4 C5 C6 119.5(17) . .
C4 C5 C29 125.3(16) . .
C6 C5 C29 114.7(18) . .
C7 C6 C5 120.6(18) . .
C7 C6 H6 119.7 . .
C5 C6 H6 119.7 . .
C6 C7 C25 118.7(19) . .
C6 C7 C8 119.0(18) . .
C25 C7 C8 122.2(16) . .
C7 C8 C9 109.1(14) . .
C7 C8 H8A 109.9 . .
C9 C8 H8A 109.9 . .
C7 C8 H8B 109.9 . .
C9 C8 H8B 109.9 . .
H8A C8 H8B 108.3 . .
C28 C9 C10 116.5(17) . .
C28 C9 C8 125.0(16) . .
C10 C9 C8 118.3(16) . .
C9 C10 C11 124(2) . .
C9 C10 H10 118.0 . .
C11 C10 H10 118.0 . .
C12 C11 C10 112.2(19) . .
C12 C11 H2 123.9 . .
C10 C11 H2 123.9 . .
C11 C12 C13 130(2) . .
C11 C12 H12 115.0 . .
C13 C12 H12 115.0 . .
C12 C13 C28 110.8(18) . .
C12 C13 C14 124.1(17) . .
C28 C13 C14 124.6(18) . .
C15 C14 C13 114.2(16) . .
C15 C14 H14A 108.7 . .
C13 C14 H14A 108.7 . .
C15 C14 H14B 108.7 . .
C13 C14 H14B 108.7 . .
H14A C14 H14B 107.6 . .
C14 C15 C16 121.4(18) . .
C14 C15 C27 122.3(18) . .
C16 C15 C27 116.2(17) . .
C15 C16 C17 121.3(18) . .
C15 C16 H16 119.4 . .
C17 C16 H16 119.4 . .
C18 C17 C16 119.6(18) . .
C18 C17 C30 117.4(17) . .
C16 C17 C30 122.9(18) . .
C17 C18 C19 121.1(17) . .
C17 C18 H18 119.5 . .
C19 C18 H18 119.5 . .
C27 C19 C18 117.3(17) . .
C27 C19 C20 124.7(17) . .
C18 C19 C20 118.0(17) . .
C19 C20 C21 110.9(15) . .
C19 C20 H20A 109.5 . .
C21 C20 H20A 109.5 . .
C19 C20 H20B 109.5 . .
C21 C20 H20B 109.5 . .
H20A C20 H20B 108.0 . .
C26 C21 C22 113(2) . .
C26 C21 C20 127.7(18) . .
C22 C21 C20 119(2) . .
C23 C22 C21 124(2) . .
C23 C22 H22 118.1 . .
C21 C22 H22 118.1 . .
C22 C23 C24 114(2) . .
C22 C23 H5 123.1 . .
C24 C23 H5 123.1 . .
C1 C24 C23 125(2) . .
C1 C24 H24 117.5 . .
C23 C24 H24 117.5 . .
O1 C25 C3 121.6(18) . .
O1 C25 C7 118.4(16) . .
C3 C25 C7 120(2) . .
C1 C26 C21 124.3(19) . .
C1 C26 O2 122(2) . .
C21 C26 O2 114(2) . .
C19 C27 O3 116.6(17) . .
C19 C27 C15 124.3(19) . .
O3 C27 C15 118.7(16) . .
C9 C28 C13 126.2(18) . .
C9 C28 O4 118.1(14) . .
C13 C28 O4 115.6(16) . .
O6 C29 O5 130(2) . .
O6 C29 C5 121.4(16) . .
O5 C29 C5 109(2) . .
O6 C29 Cd1 69.7(13) . .
O5 C29 Cd1 60.5(9) . .
C5 C29 Cd1 167.5(16) . .
O8 C30 O7 121(2) . .
O8 C30 C17 127.8(19) . .
O7 C30 C17 111(2) . .
O2 C31 C32 106.4(15) . .
O2 C31 H31A 110.4 . .
C32 C31 H31A 110.4 . .
O2 C31 H31B 110.4 . .
C32 C31 H31B 110.4 . .
H31A C31 H31B 108.6 . .
C33 C32 C31 111.4(16) . .
C33 C32 H32A 109.3 . .
C31 C32 H32A 109.3 . .
C33 C32 H32B 109.3 . .
C31 C32 H32B 109.3 . .
H32A C32 H32B 108.0 . .
C32 C33 C34 105.3(17) . .
C32 C33 H33A 110.7 . .
C34 C33 H33A 110.7 . .
C32 C33 H33B 110.7 . .
C34 C33 H33B 110.7 . .
H33A C33 H33B 108.8 . .
C33 C34 H34A 109.5 . .
C33 C34 H34B 109.5 . .
H34A C34 H34B 109.5 . .
C33 C34 H34C 109.5 . .
H34A C34 H34C 109.5 . .
H34B C34 H34C 109.5 . .
O4 C35 C36 105.4(17) . .
O4 C35 H35A 110.7 . .
C36 C35 H35A 110.7 . .
O4 C35 H35B 110.7 . .
C36 C35 H35B 110.7 . .
H35A C35 H35B 108.8 . .
C35 C36 C37 109.1(17) . .
C35 C36 H36A 109.9 . .
C37 C36 H36A 109.9 . .
C35 C36 H36B 109.9 . .
C37 C36 H36B 109.9 . .
H36A C36 H36B 108.3 . .
C36 C37 C38 108.8(19) . .
C36 C37 H37A 109.9 . .
C38 C37 H37A 109.9 . .
C36 C37 H37B 109.9 . .
C38 C37 H37B 109.9 . .
H37A C37 H37B 108.3 . .
C37 C38 H38A 109.5 . .
C37 C38 H38B 109.5 . .
H38A C38 H38B 109.5 . .
C37 C38 H38C 109.5 . .
H38A C38 H38C 109.5 . .
H38B C38 H38C 109.5 . .
C66 C41 C42 118(3) . .
C66 C41 C64 118(3) . .
C42 C41 C64 123(2) . .
C41 C42 C43 114.8(17) . .
C41 C42 H42A 108.6 . .
C43 C42 H42A 108.6 . .
C41 C42 H42B 108.6 . .
C43 C42 H42B 108.6 . .
H42A C42 H42B 107.6 . .
C65 C43 C44 123.7(19) . .
C65 C43 C42 123.4(17) . .
C44 C43 C42 112.6(19) . .
C43 C44 C45 118.9(18) . .
C43 C44 H44 120.6 . .
C45 C44 H44 120.6 . .
C46 C45 C44 117.5(19) . .
C46 C45 C69 120.1(16) . .
C44 C45 C69 122.4(19) . .
C45 C46 C47 121.2(18) . .
C45 C46 H46 119.4 . .
C47 C46 H46 119.4 . .
C46 C47 C65 121.1(19) . .
C46 C47 C48 121.2(16) . .
C65 C47 C48 117.3(17) . .
C49 C48 C47 107.6(18) . .
C49 C48 H48A 110.2 . .
C47 C48 H48A 110.2 . .
C49 C48 H48B 110.2 . .
C47 C48 H48B 110.2 . .
H48A C48 H48B 108.5 . .
C68 C49 C50 113.1(19) . .
C68 C49 C48 125.2(17) . .
C50 C49 C48 121.3(19) . .
C49 C50 C51 122(2) . .
C49 C50 H50 118.9 . .
C51 C50 H50 118.9 . .
C52 C51 C50 116.6(18) . .
C52 C51 H51 121.7 . .
C50 C51 H51 121.7 . .
C53 C52 C51 126(2) . .
C53 C52 H52 116.9 . .
C51 C52 H52 116.9 . .
C54 C53 C52 121(2) . .
C54 C53 C68 128(2) . .
C52 C53 C68 110(2) . .
C53 C54 C55 102(2) . .
C53 C54 H54A 111.4 . .
C55 C54 H54A 111.4 . .
C53 C54 H54B 111.4 . .
C55 C54 H54B 111.4 . .
H54A C54 H54B 109.3 . .
C67 C55 C56 125(2) . .
C67 C55 C54 123(2) . .
C56 C55 C54 112(2) . .
C57 C56 C55 114(2) . .
C57 C56 H56 123.1 . .
C55 C56 H56 123.1 . .
C58 C57 C56 122(2) . .
C58 C57 C70 121(2) . .
C56 C57 C70 117(2) . .
C57 C58 C59 123(2) . .
C57 C58 H58 118.5 . .
C59 C58 H58 118.5 . .
C67 C59 C58 117(3) . .
C67 C59 C60 119(2) . .
C58 C59 C60 124(3) . .
C61 C60 C59 106(2) . .
C61 C60 H60A 110.5 . .
C59 C60 H60A 110.5 . .
C61 C60 H60B 110.5 . .
C59 C60 H60B 110.5 . .
H60A C60 H60B 108.7 . .
C62 C61 C60 119(3) . .
C62 C61 C66 104(3) . .
C60 C61 C66 136(3) . .
C61 C62 C63 130(3) . .
C61 C62 H62 114.9 . .
C63 C62 H62 114.9 . .
C64 C63 C62 121(3) . .
C64 C63 H63 119.3 . .
C62 C63 H63 119.3 . .
C63 C64 C41 115(3) . .
C63 C64 H64 122.7 . .
C41 C64 H64 122.7 . .
O11 C65 C43 120.1(18) . .
O11 C65 C47 123.0(19) . .
C43 C65 C47 117(2) . .
O12 C66 C41 121(3) . .
O12 C66 C61 107(3) . .
C41 C66 C61 131(3) . .
O13 C67 C55 119(3) . .
O13 C67 C59 121(2) . .
C55 C67 C59 120(2) . .
O14 C68 C49 115.6(18) . .
O14 C68 C53 113.2(19) . .
C49 C68 C53 131.1(18) . .
O16 C69 O15 120.2(19) . .
O16 C69 C45 119.4(17) . .
O15 C69 C45 120.1(19) . .
O16 C69 Cd2 58.0(10) . .
O15 C69 Cd2 62.7(10) . .
C45 C69 Cd2 177.1(14) . .
O17 C70 O18 114.5(18) . .
O17 C70 C57 124(2) . .
O18 C70 C57 121(2) . .
C72 C73 C74 110.6(17) . .
C72 C73 H73A 109.5 . .
C74 C73 H73A 109.5 . .
C72 C73 H73B 109.5 . .
C74 C73 H73B 109.5 . .
H73A C73 H73B 108.1 . .
C73 C74 H74A 109.5 . .
C73 C74 H74B 109.5 . .
H74A C74 H74B 109.5 . .
C73 C74 H74C 109.5 . .
H74A C74 H74C 109.5 . .
H74B C74 H74C 109.5 . .
O14 C75 C76 112(3) . .
O14 C75 H75A 109.2 . .
C76 C75 H75A 109.2 . .
O14 C75 H75B 109.2 . .
C76 C75 H75B 109.2 . .
H75A C75 H75B 107.9 . .
C77 C76 C75 112.7(15) . .
C77 C76 H76A 109.1 . .
C75 C76 H76A 109.0 . .
C77 C76 H76B 109.0 . .
C75 C76 H76B 109.0 . .
H76A C76 H76B 107.8 . .
O32 C92 C93 105(2) . .
O32 C92 H92A 110.6 . .
C93 C92 H92A 110.6 . .
O32 C92 H92B 110.6 . .
C93 C92 H92B 110.6 . .
H92A C92 H92B 108.8 . .
C126 C101 C124 116(2) . .
C126 C101 C102 117(3) . .
C124 C101 C102 126(2) . .
C101 C102 C103 117.0(17) . .
C101 C102 H10A 108.0 . .
C103 C102 H10A 108.0 . .
C101 C102 H10B 108.0 . .
C103 C102 H10B 108.0 . .
H10A C102 H10B 107.3 . .
C104 C103 C125 124(2) . .
C104 C103 C102 116(2) . .
C125 C103 C102 118.8(17) . .
C105 C104 C103 116(2) . .
C105 C104 H104 122.1 . .
C103 C104 H104 122.1 . .
C104 C105 C106 124.6(19) . .
C104 C105 C129 116(2) . .
C106 C105 C129 119(2) . .
C105 C106 C107 117(2) . .
C105 C106 H106 121.5 . .
C107 C106 H106 121.5 . .
C125 C107 C106 121(2) . .
C125 C107 C108 122.7(19) . .
C106 C107 C108 116(2) . .
C109 C108 C107 111.2(19) . .
C109 C108 H10C 109.4 . .
C107 C108 H10C 109.4 . .
C109 C108 H10D 109.4 . .
C107 C108 H10D 109.4 . .
H10C C108 H10D 108.0 . .
C128 C109 C110 116.0(17) . .
C128 C109 C108 124.6(18) . .
C110 C109 C108 119.2(16) . .
C111 C110 C109 119.1(18) . .
C111 C110 H110 120.4 . .
C109 C110 H110 120.4 . .
C112 C111 C110 119.2(19) . .
C112 C111 H111 120.4 . .
C110 C111 H111 120.4 . .
C113 C112 C111 123.0(19) . .
C113 C112 H112 118.5 . .
C111 C112 H112 118.5 . .
C112 C113 C128 116.9(19) . .
C112 C113 C114 122(2) . .
C128 C113 C114 121.1(19) . .
C113 C114 C115 109.6(14) . .
C113 C114 H11A 109.8 . .
C115 C114 H11A 109.8 . .
C113 C114 H11B 109.8 . .
C115 C114 H11B 109.8 . .
H11A C114 H11B 108.2 . .
C127 C115 C116 117.7(17) . .
C127 C115 C114 120.0(19) . .
C116 C115 C114 122.4(18) . .
C117 C116 C115 117.4(18) . .
C117 C116 H116 121.3 . .
C115 C116 H116 121.3 . .
C118 C117 C116 124.5(19) . .
C118 C117 C130 121.9(19) . .
C116 C117 C130 113.5(17) . .
C119 C118 C117 118.3(19) . .
C119 C118 H118 120.9 . .
C117 C118 H118 120.9 . .
C118 C119 C127 118.1(17) . .
C118 C119 C120 123.9(17) . .
C127 C119 C120 118.0(18) . .
C121 C120 C119 109.9(16) . .
C121 C120 H12A 109.7 . .
C119 C120 H12A 109.7 . .
C121 C120 H12B 109.7 . .
C119 C120 H12B 109.7 . .
H12A C120 H12B 108.2 . .
C126 C121 C122 113(2) . .
C126 C121 C120 119.1(18) . .
C122 C121 C120 128(2) . .
C123 C122 C121 129(3) . .
C123 C122 H122 115.3 . .
C121 C122 H122 115.3 . .
C124 C123 C122 112(3) . .
C124 C123 H123 124.2 . .
C122 C123 H123 124.2 . .
C123 C124 C101 128(3) . .
C123 C124 H124 116.1 . .
C101 C124 H124 116.1 . .
O21 C125 C107 115.5(19) . .
O21 C125 C103 127(2) . .
C107 C125 C103 117(2) . .
O22 C126 C101 119(2) . .
O22 C126 C121 118.9(16) . .
C101 C126 C121 122(2) . .
C119 C127 O23 114.2(16) . .
C119 C127 C115 123.9(17) . .
O23 C127 C115 121.9(17) . .
C109 C128 C113 125.1(17) . .
C109 C128 O24 117.7(17) . .
C113 C128 O24 116.7(16) . .
O26 C129 O25 122.2(17) . .
O26 C129 C105 120(2) . .
O25 C129 C105 117(2) . .
O26 C129 Cd3 57.7(10) . .
O25 C129 Cd3 65.2(9) . .
C105 C129 Cd3 177.5(17) . .
O27 C130 O28 125.8(18) . .
O27 C130 C117 123(2) . .
O28 C130 C117 111(2) . .
O27 C130 Cd4 60.5(11) . .
O28 C130 Cd4 65.3(10) . .
C117 C130 Cd4 173.0(15) . .
C156 C131 C154 121.5(19) . .
C156 C131 C132 121.5(18) . .
C154 C131 C132 116.8(19) . .
C133 C132 C131 112.4(15) . .
C133 C132 H13A 109.1 . .
C131 C132 H13A 109.1 . .
C133 C132 H13B 109.1 . .
C131 C132 H13B 109.1 . .
H13A C132 H13B 107.9 . .
C155 C133 C134 118.1(16) . .
C155 C133 C132 125.9(17) . .
C134 C133 C132 115.8(16) . .
C135 C134 C133 117.4(16) . .
C135 C134 H134 121.3 . .
C133 C134 H134 121.3 . .
C136 C135 C134 121.3(17) . .
C136 C135 C159 123.7(15) . .
C134 C135 C159 114.8(17) . .
C135 C136 C137 120.9(16) . .
C135 C136 H136 119.5 . .
C137 C136 H136 119.5 . .
C155 C137 C136 117.1(17) . .
C155 C137 C138 124.3(15) . .
C136 C137 C138 117.9(15) . .
C139 C138 C137 112.0(15) . .
C139 C138 H13C 109.2 . .
C137 C138 H13C 109.2 . .
C139 C138 H13D 109.2 . .
C137 C138 H13D 109.2 . .
H13C C138 H13D 107.9 . .
C158 C139 C140 116.8(17) . .
C158 C139 C138 126.3(16) . .
C140 C139 C138 116.9(16) . .
C141 C140 C139 117.2(18) . .
C141 C140 H140 121.4 . .
C139 C140 H140 121.4 . .
C140 C141 C142 121.8(18) . .
C140 C141 H141 119.1 . .
C142 C141 H141 119.1 . .
C143 C142 C141 120.8(18) . .
C143 C142 H142 119.6 . .
C141 C142 H142 119.6 . .
C142 C143 C158 116.6(14) . .
C142 C143 C144 118.1(17) . .
C158 C143 C144 125.1(16) . .
C143 C144 C145 110.9(16) . .
C143 C144 H14C 109.5 . .
C145 C144 H14C 109.5 . .
C143 C144 H14D 109.5 . .
C145 C144 H14D 109.5 . .
H14C C144 H14D 108.1 . .
C146 C145 C157 119.4(16) . .
C146 C145 C144 118.4(15) . .
C157 C145 C144 122.2(15) . .
C145 C146 C147 119.5(15) . .
C145 C146 H146 120.2 . .
C147 C146 H146 120.2 . .
C146 C147 C148 121.3(16) . .
C146 C147 C160 123.4(16) . .
C148 C147 C160 115.2(18) . .
C147 C148 C149 120.4(18) . .
C147 C148 H148 119.8 . .
C149 C148 H148 119.8 . .
C157 C149 C148 115.4(17) . .
C157 C149 C150 125.3(16) . .
C148 C149 C150 119.2(16) . .
C149 C150 C151 111.0(14) . .
C149 C150 H15A 109.4 . .
C151 C150 H15A 109.4 . .
C149 C150 H15B 109.4 . .
C151 C150 H15B 109.4 . .
H15A C150 H15B 108.0 . .
C156 C151 C152 114(2) . .
C156 C151 C150 127.8(18) . .
C152 C151 C150 117.8(18) . .
C153 C152 C151 123(2) . .
C153 C152 H152 118.5 . .
C151 C152 H152 118.5 . .
C152 C153 C154 120(2) . .
C152 C153 H153 119.9 . .
C154 C153 H153 119.9 . .
C131 C154 C153 116(2) . .
C131 C154 H154 121.9 . .
C153 C154 H154 121.9 . .
C133 C155 C137 124.7(18) . .
C133 C155 O31 121.0(15) . .
C137 C155 O31 114.3(16) . .
C131 C156 C151 125.1(19) . .
C131 C156 O32 118.9(17) . .
C151 C156 O32 115.8(18) . .
O33 C157 C145 124.7(15) . .
O33 C157 C149 111.5(15) . .
C145 C157 C149 123.8(16) . .
C143 C158 C139 126.6(15) . .
C143 C158 O34 117.6(15) . .
C139 C158 O34 115.8(16) . .
O35 C159 O36 119.7(19) . .
O35 C159 C135 122.8(18) . .
O36 C159 C135 117.4(19) . .
O35 C159 Cd4 54.6(10) . .
O36 C159 Cd4 65.2(10) . .
C135 C159 Cd4 177.2(16) . .
O38 C160 O37 122.7(19) . .
O38 C160 C147 122.0(19) . .
O37 C160 C147 115.4(18) . .
O38 C160 Cd3 64.3(11) . 1_556
O37 C160 Cd3 58.4(10) . 1_556
C147 C160 Cd3 173.4(15) . 1_556
C201 C200 N1 124(2) . .
C201 C200 H200 117.8 . .
N1 C200 H200 117.8 . .
C200 C201 C202 118.9(19) . .
C200 C201 C212 114(2) . .
C202 C201 C212 127.1(18) . .
C203 C202 C201 116.2(18) . .
C203 C202 C213 118(2) . .
C201 C202 C213 123.6(18) . .
C211 C203 C202 120(2) . .
C211 C203 C204 120.3(19) . .
C202 C203 C204 119.9(19) . .
C205 C204 C203 116.6(19) . .
C205 C204 H204 121.7 . .
C203 C204 H204 121.7 . .
C204 C205 C206 126(2) . .
C204 C205 H205 117.2 . .
C206 C205 H205 117.2 . .
C210 C206 C205 122(2) . .
C210 C206 C207 114(2) . .
C205 C206 C207 124(2) . .
C208 C207 C206 121(2) . .
C208 C207 C214 118.4(18) . .
C206 C207 C214 120.2(18) . .
C207 C208 C209 116.6(19) . .
C207 C208 C215 127.7(19) . .
C209 C208 C215 115.8(18) . .
N2 C209 C208 125(2) . .
N2 C209 H209 117.6 . .
C208 C209 H209 117.6 . .
N2 C210 C206 129(2) . .
N2 C210 C211 114.3(18) . .
C206 C210 C211 116.9(19) . .
C203 C211 N1 124.4(19) . .
C203 C211 C210 118.6(19) . .
N1 C211 C210 116.3(18) . .
C201 C212 H21A 109.5 . .
C201 C212 H21B 109.5 . .
H21A C212 H21B 109.5 . .
C201 C212 H21C 109.5 . .
H21A C212 H21C 109.5 . .
H21B C212 H21C 109.5 . .
C202 C213 H21D 109.5 . .
C202 C213 H21E 109.5 . .
H21D C213 H21E 109.5 . .
C202 C213 H21F 109.5 . .
H21D C213 H21F 109.5 . .
H21E C213 H21F 109.5 . .
C207 C214 H21G 109.5 . .
C207 C214 H21H 109.5 . .
H21G C214 H21H 109.5 . .
C207 C214 H21I 109.5 . .
H21G C214 H21I 109.5 . .
H21H C214 H21I 109.5 . .
C208 C215 H21J 109.5 . .
C208 C215 H21K 109.5 . .
H21J C215 H21K 109.5 . .
C208 C215 H21L 109.5 . .
H21J C215 H21L 109.5 . .
H21K C215 H21L 109.5 . .
C221 C220 N3 123.2(15) . .
C221 C220 H220 118.4 . .
N3 C220 H220 118.4 . .
C220 C221 C222 118.8(17) . .
C220 C221 C232 118.6(16) . .
C222 C221 C232 122.4(16) . .
C223 C222 C221 119.0(16) . .
C223 C222 C233 124.1(19) . .
C221 C222 C233 117(2) . .
C222 C223 C231 119.0(18) . .
C222 C223 C224 130.1(18) . .
C231 C223 C224 111(2) . .
C225 C224 C223 128.0(18) . .
C225 C224 H224 116.0 . .
C223 C224 H224 116.0 . .
C224 C225 C226 122.5(19) . .
C224 C225 H225 118.7 . .
C226 C225 H225 118.7 . .
C225 C226 C230 118(2) . .
C225 C226 C227 123.4(18) . .
C230 C226 C227 118.4(15) . .
C228 C227 C226 114.1(16) . .
C228 C227 C234 128.2(19) . .
C226 C227 C234 117.7(16) . .
C229 C228 C227 123(2) . .
C229 C228 C235 118.2(18) . .
C227 C228 C235 118.3(17) . .
C228 C229 N4 126.2(17) . .
C228 C229 H229 116.9 . .
N4 C229 H229 116.9 . .
N4 C230 C226 126.7(18) . .
N4 C230 C231 115.3(15) . .
C226 C230 C231 118.0(16) . .
N3 C231 C223 123(2) . .
N3 C231 C230 114.1(17) . .
C223 C231 C230 122.5(18) . .
C221 C232 H23A 109.5 . .
C221 C232 H23B 109.5 . .
H23A C232 H23B 109.5 . .
C221 C232 H23C 109.5 . .
H23A C232 H23C 109.5 . .
H23B C232 H23C 109.5 . .
C222 C233 H23D 109.5 . .
C222 C233 H23E 109.5 . .
H23D C233 H23E 109.5 . .
C222 C233 H23F 109.5 . .
H23D C233 H23F 109.5 . .
H23E C233 H23F 109.5 . .
C227 C234 H23G 109.5 . .
C227 C234 H23H 109.5 . .
H23G C234 H23H 109.5 . .
C227 C234 H23I 109.5 . .
H23G C234 H23I 109.5 . .
H23H C234 H23I 109.5 . .
C228 C235 H23J 109.5 . .
C228 C235 H23K 109.5 . .
H23J C235 H23K 109.5 . .
C228 C235 H23L 109.5 . .
H23J C235 H23L 109.5 . .
H23K C235 H23L 109.5 . .
C241 C240 N5 120.7(17) . .
C241 C240 H240 119.6 . .
N5 C240 H240 119.6 . .
C242 C241 C240 128(2) . .
C242 C241 C252 123(2) . .
C240 C241 C252 108(2) . .
C241 C242 C243 114.0(18) . .
C241 C242 C253 128(3) . .
C243 C242 C253 118(2) . .
C251 C243 C244 118(2) . .
C251 C243 C242 118(2) . .
C244 C243 C242 123(2) . .
C245 C244 C243 120(2) . .
C245 C244 H244 119.9 . .
C243 C244 H244 119.9 . .
C244 C245 C246 122(2) . .
C244 C245 H245 118.9 . .
C246 C245 H245 118.9 . .
C250 C246 C247 117.4(18) . .
C250 C246 C245 121(2) . .
C247 C246 C245 121.4(19) . .
C246 C247 C248 118.7(17) . .
C246 C247 C254 124.0(19) . .
C248 C247 C254 117(2) . .
C249 C248 C247 118(2) . .
C249 C248 C255 119(2) . .
C247 C248 C255 123.0(17) . .
N6 C249 C248 126(2) . .
N6 C249 H249 117.1 . .
C248 C249 H249 117.1 . .
C246 C250 N6 128.5(17) . .
C246 C250 C251 122(2) . .
N6 C250 C251 109.2(17) . .
N5 C251 C243 125(2) . .
N5 C251 C250 119.2(18) . .
C243 C251 C250 115(2) . .
C241 C252 H25A 109.5 . .
C241 C252 H25B 109.5 . .
H25A C252 H25B 109.5 . .
C241 C252 H25C 109.5 . .
H25A C252 H25C 109.5 . .
H25B C252 H25C 109.5 . .
C242 C253 H25D 109.5 . .
C242 C253 H25E 109.5 . .
H25D C253 H25E 109.5 . .
C242 C253 H25F 109.5 . .
H25D C253 H25F 109.5 . .
H25E C253 H25F 109.5 . .
C247 C254 H25G 109.5 . .
C247 C254 H25H 109.5 . .
H25G C254 H25H 109.5 . .
C247 C254 H25I 109.5 . .
H25G C254 H25I 109.5 . .
H25H C254 H25I 109.5 . .
C248 C255 H25J 109.5 . .
C248 C255 H25K 109.5 . .
H25J C255 H25K 109.5 . .
C248 C255 H25L 109.5 . .
H25J C255 H25L 109.5 . .
H25K C255 H25L 109.5 . .
C261 C260 N7 125(2) . .
C261 C260 H260 117.7 . .
N7 C260 H260 117.7 . .
C260 C261 C262 120(2) . .
C260 C261 C272 119(2) . .
C262 C261 C272 121(2) . .
C261 C262 C263 119.6(19) . .
C261 C262 C273 125(3) . .
C263 C262 C273 116(3) . .
C271 C263 C264 124(3) . .
C271 C263 C262 112(2) . .
C264 C263 C262 124(2) . .
C265 C264 C263 121(2) . .
C265 C264 H264 119.7 . .
C263 C264 H264 119.7 . .
C264 C265 C266 123(3) . .
C264 C265 H265 118.5 . .
C266 C265 H265 118.5 . .
C267 C266 C265 126(3) . .
C267 C266 C270 120.5(18) . .
C265 C266 C270 113(3) . .
C266 C267 C268 116.1(18) . .
C266 C267 C274 120(2) . .
C268 C267 C274 123.4(18) . .
C267 C268 C269 119(2) . .
C267 C268 C275 119.6(16) . .
C269 C268 C275 121(2) . .
N8 C269 C268 126(2) . .
N8 C269 H269 116.8 . .
C268 C269 H269 116.8 . .
N8 C270 C266 122(2) . .
N8 C270 C271 117(2) . .
C266 C270 C271 120(2) . .
C263 C271 N7 130(3) . .
C263 C271 C270 119(3) . .
N7 C271 C270 111(2) . .
C261 C272 H27A 109.5 . .
C261 C272 H27B 109.5 . .
H27A C272 H27B 109.5 . .
C261 C272 H27C 109.5 . .
H27A C272 H27C 109.5 . .
H27B C272 H27C 109.5 . .
C262 C273 H27D 109.5 . .
C262 C273 H27E 109.5 . .
H27D C273 H27E 109.5 . .
C262 C273 H27F 109.5 . .
H27D C273 H27F 109.5 . .
H27E C273 H27F 109.5 . .
C267 C274 H27G 109.5 . .
C267 C274 H27H 109.5 . .
H27G C274 H27H 109.5 . .
C267 C274 H27I 109.5 . .
H27G C274 H27I 109.5 . .
H27H C274 H27I 109.5 . .
C268 C275 H27J 109.5 . .
C268 C275 H27K 109.5 . .
H27J C275 H27K 109.5 . .
C268 C275 H27L 109.5 . .
H27J C275 H27L 109.5 . .
H27K C275 H27L 109.5 . .
N301 C300 H30A 109.5 . .
N301 C300 H30B 109.5 . .
H30A C300 H30B 109.5 . .
N301 C300 H30C 109.5 . .
H30A C300 H30C 109.5 . .
H30B C300 H30C 109.5 . .
N301 C302 H30D 109.5 . .
N301 C302 H30E 109.5 . .
H30D C302 H30E 109.5 . .
N301 C302 H30F 109.5 . .
H30D C302 H30F 109.5 . .
H30E C302 H30F 109.5 . .
O304 C303 N301 118(2) . .
O304 C303 H303 121.0 . .
N301 C303 H303 121.0 . .
N306 C305 H30G 109.5 . .
N306 C305 H30H 109.5 . .
H30G C305 H30H 109.5 . .
N306 C305 H30I 109.5 . .
H30G C305 H30I 109.5 . .
H30H C305 H30I 109.5 . .
N306 C307 H30J 109.5 . .
N306 C307 H30K 109.5 . .
H30J C307 H30K 109.5 . .
N306 C307 H30L 109.5 . .
H30J C307 H30L 109.5 . .
H30K C307 H30L 109.5 . .
O309 C308 N306 126(4) . .
O309 C308 H308 117.1 . .
N306 C308 H308 117.1 . .
N311 C310 H31C 109.5 . .
N311 C310 H31D 109.5 . .
H31C C310 H31D 109.5 . .
N311 C310 H31E 109.5 . .
H31C C310 H31E 109.5 . .
H31D C310 H31E 109.5 . .
N311 C312 H31F 109.5 . .
N311 C312 H31G 109.5 . .
H31F C312 H31G 109.5 . .
N311 C312 H31H 109.5 . .
H31F C312 H31H 109.5 . .
H31G C312 H31H 109.5 . .
O314 C313 N311 124(4) . .
O314 C313 H313 118.1 . .
N311 C313 H313 118.1 . .
N316 C315 H31I 109.5 . .
N316 C315 H31J 109.5 . .
H31I C315 H31J 109.5 . .
N316 C315 H31K 109.5 . .
H31I C315 H31K 109.5 . .
H31J C315 H31K 109.5 . .
N316 C317 H31L 109.5 . .
N316 C317 H31M 109.5 . .
H31L C317 H31M 109.5 . .
N316 C317 H31N 109.5 . .
H31L C317 H31N 109.5 . .
H31M C317 H31N 109.5 . .
O319 C318 N316 129(4) . .
O319 C318 H318 115.5 . .
N316 C318 H318 115.5 . .
C72 C71 O12 111(2) . .
C72 C71 H71A 109.5 . .
O12 C71 H71A 109.5 . .
C72 C71 H71B 109.5 . .
O12 C71 H71B 109.5 . .
H71A C71 H71B 108.1 . .
C71 C72 C73 112.1(19) . .
C71 C72 H72A 109.2 . .
C73 C72 H72A 109.2 . .
C71 C72 H72B 109.2 . .
C73 C72 H72B 109.2 . .
H72A C72 H72B 107.9 . .
O24 C84 C85 103.3(16) . .
O24 C84 H84A 111.1 . .
C85 C84 H84A 111.1 . .
O24 C84 H84B 111.1 . .
C85 C84 H84B 111.1 . .
H84A C84 H84B 109.1 . .
C84 C85 C86 113.9(19) . .
C84 C85 H85A 108.8 . .
C86 C85 H85A 108.8 . .
C84 C85 H85B 108.8 . .
C86 C85 H85B 108.8 . .
H85A C85 H85B 107.7 . .
C85 C86 C87 113(2) . .
C85 C86 H86A 109.0 . .
C87 C86 H86A 109.0 . .
C85 C86 H86B 109.0 . .
C87 C86 H86B 109.0 . .
H86A C86 H86B 107.8 . .
C86 C87 H87A 109.5 . .
C86 C87 H87B 109.5 . .
H87A C87 H87B 109.5 . .
C86 C87 H87C 109.5 . .
H87A C87 H87C 109.5 . .
H87B C87 H87C 109.5 . .
C88 C89 C90 109(2) . .
C88 C89 H89A 109.9 . .
C90 C89 H89A 109.9 . .
C88 C89 H89B 109.9 . .
C90 C89 H89B 109.9 . .
H89A C89 H89B 108.3 . .
O34 C88 C89 108.8(18) . .
O34 C88 H88A 109.9 . .
C89 C88 H88A 109.9 . .
O34 C88 H88B 109.9 . .
C89 C88 H88B 109.9 . .
H88A C88 H88B 108.3 . .
C94 C93 C92 108(2) . .
C94 C93 H93C 110.1 . .
C92 C93 H93C 110.1 . .
C94 C93 H93D 110.1 . .
C92 C93 H93D 110.1 . .
H93C C93 H93D 108.5 . .
C95 C94 C93 113(2) . .
C95 C94 H94C 108.9 . .
C93 C94 H94C 108.9 . .
C95 C94 H94D 108.9 . .
C93 C94 H94D 108.9 . .
H94C C94 H94D 107.7 . .
C94 C95 H95A 109.5 . .
C94 C95 H95B 109.5 . .
H95A C95 H95B 109.5 . .
C94 C95 H95C 109.5 . .
H95A C95 H95C 109.5 . .
H95B C95 H95C 109.5 . .
O22 C80A C81A 116.3(18) . .
O22 C80A H80A 108.2 . .
C81A C80A H80A 108.2 . .
O22 C80A H80B 108.2 . .
C81A C80A H80B 108.2 . .
H80A C80A H80B 107.4 . .
C343 N341 C342 117(4) . .
C343 N341 C340 114(4) . .
C342 N341 C340 129(4) . .
C91 C90 C89 148(3) . .
C91 C90 H90A 99.7 . .
C89 C90 H90A 99.7 . .
C91 C90 H90B 99.7 . .
C89 C90 H90B 99.7 . .
H90A C90 H90B 104.1 . .
C83A C82A C81A 113.1(18) . .
C83A C82A H82A 109.0 . .
C81A C82A H82A 109.0 . .
C83A C82A H82B 109.0 . .
C81A C82A H82B 109.0 . .
H82A C82A H82B 107.8 . .
N341 C342 H34D 109.5 . .
N341 C342 H34E 109.5 . .
H34D C342 H34E 109.5 . .
N341 C342 H34F 109.5 . .
H34D C342 H34F 109.5 . .
H34E C342 H34F 109.5 . .
C82A C81A C80A 112.1(17) . .
C82A C81A H81A 109.2 . .
C80A C81A H81A 109.2 . .
C82A C81A H81B 109.2 . .
C80A C81A H81B 109.2 . .
H81A C81A H81B 107.9 . .
C90 C91 H91A 109.5 . .
C90 C91 H91B 109.5 . .
H91A C91 H91B 109.5 . .
C90 C91 H91C 109.5 . .
H91A C91 H91C 109.5 . .
H91B C91 H91C 109.5 . .
N341 C343 O344 113(5) . .
N341 C343 H343 123.3 . .
O344 C343 H343 123.3 . .
C82A C83A H83A 109.5 . .
C82A C83A H83B 109.5 . .
H83A C83A H83B 109.5 . .
C82A C83A H83C 109.5 . .
H83A C83A H83C 109.5 . .
H83B C83A H83C 109.5 . .
C81B C82B C83B 111.4(17) . .
C81B C82B H82C 109.3 . .
C83B C82B H82C 109.3 . .
C81B C82B H82D 109.3 . .
C83B C82B H82D 109.3 . .
H82C C82B H82D 108.0 . .
N341 C340 H34G 109.5 . .
N341 C340 H34H 109.5 . .
H34G C340 H34H 109.5 . .
N341 C340 H34I 109.5 . .
H34G C340 H34I 109.5 . .
H34H C340 H34I 109.5 . .
C82B C83B H83D 109.5 . .
C82B C83B H83E 109.5 . .
H83D C83B H83E 109.5 . .
C82B C83B H83F 109.5 . .
H83D C83B H83F 109.5 . .
H83E C83B H83F 109.5 . .
C82B C81B H81C 108.9 . .
C82B C81B H81D 108.9 . .
H81C C81B H81D 107.7 . .
C76 C77 C78 110.6(14) . .
C76 C77 H77A 109.5 . .
C78 C77 H77A 109.5 . .
C76 C77 H77B 109.5 . .
C78 C77 H77B 109.5 . .
H77A C77 H77B 108.1 . .
C77 C78 H78A 109.5 . .
C77 C78 H78B 109.5 . .
H78A C78 H78B 109.5 . .
C77 C78 H78C 109.5 . .
H78A C78 H78C 109.5 . .
H78B C78 H78C 109.5 . .

loop_
_geom_bond_atom_site_label_1
_geom_bond_atom_site_label_2
_geom_bond_distance
_geom_bond_site_symmetry_2
Cd1 O5 2.286(12) .
Cd1 O17 2.299(12) 1_455
Cd1 N1 2.344(15) .
Cd1 O37 2.371(14) 2_757
Cd1 N2 2.377(17) .
Cd1 O6 2.481(15) .
Cd1 O18 2.489(15) 1_455
Cd1 C29 2.63(2) .
Cd2 N4 2.268(14) .
Cd2 O16 2.324(12) .
Cd2 N3 2.330(15) .
Cd2 O27 2.354(13) .
Cd2 O7 2.365(14) .
Cd2 O15 2.429(14) .
Cd2 O8 2.498(14) .
Cd2 C69 2.73(2) .
Cd3 O26 2.283(14) .
Cd3 N6 2.283(14) .
Cd3 N5 2.304(16) .
Cd3 O37 2.342(12) 1_554
Cd3 O25 2.446(12) .
Cd3 O17 2.450(14) 2_846
Cd3 O38 2.473(12) 1_554
Cd3 C129 2.685(18) .
Cd3 C160 2.74(2) 1_554
Cd4 O35 2.199(13) .
Cd4 N7 2.312(17) .
Cd4 N8 2.318(17) .
Cd4 O27 2.378(12) .
Cd4 O36 2.432(13) .
Cd4 O7 2.439(18) .
Cd4 O28 2.482(14) .
Cd4 C159 2.67(2) .
Cd4 C130 2.72(2) .
O1 C25 1.33(2) .
O1 H1 0.8400 .
O2 C31 1.38(2) .
O2 C26 1.41(2) .
O3 C27 1.37(2) .
O3 H3 0.8400 .
O4 C35 1.39(2) .
O4 C28 1.45(2) .
O5 C29 1.34(2) .
O6 C29 1.22(3) .
O7 C30 1.38(2) .
O8 C30 1.16(2) .
O11 C65 1.34(2) .
O11 H11 0.8400 .
O12 C66 1.26(4) .
O12 C71 1.52(4) .
O13 C67 1.30(3) .
O13 H13 0.8400 .
O14 C68 1.30(2) .
O14 C75 1.50(4) .
O15 C69 1.31(2) .
O16 C69 1.28(2) .
O17 C70 1.26(2) .
O17 Cd1 2.299(12) 1_655
O17 Cd3 2.450(14) 2_856
O18 C70 1.28(2) .
O18 Cd1 2.489(15) 1_655
O21 C125 1.33(2) .
O21 H21 0.8400 .
O22 C126 1.35(2) .
O22 C80A 1.465(16) .
O23 C127 1.40(2) .
O23 H23 0.8400 .
O24 C128 1.39(2) .
O24 C84 1.48(2) .
O25 C129 1.34(3) .
O26 C129 1.18(3) .
O27 C130 1.15(2) .
O28 C130 1.32(2) .
O31 C155 1.41(2) .
O31 H31 0.8400 .
O32 C156 1.41(2) .
O32 C92 1.44(3) .
O33 C157 1.368(19) .
O33 H33 0.8400 .
O34 C158 1.385(19) .
O34 C88 1.50(2) .
O35 C159 1.22(2) .
O36 C159 1.33(2) .
O37 C160 1.29(2) .
O37 Cd3 2.342(12) 1_556
O37 Cd1 2.371(14) 2_747
O38 C160 1.19(2) .
O38 Cd3 2.473(11) 1_556
O304 C303 1.266(17) .
O309 C308 1.26(2) .
O314 C313 1.200(19) .
O319 C318 1.222(19) .
N1 C211 1.36(3) .
N1 C200 1.38(3) .
N2 C210 1.32(2) .
N2 C209 1.33(2) .
N3 C231 1.35(2) .
N3 C220 1.41(2) .
N4 C230 1.28(2) .
N4 C229 1.44(2) .
N5 C251 1.28(3) .
N5 C240 1.48(3) .
N6 C249 1.34(2) .
N6 C250 1.42(2) .
N7 C271 1.34(3) .
N7 C260 1.42(3) .
N8 C270 1.24(2) .
N8 C269 1.29(4) .
N301 C303 1.377(18) .
N301 C300 1.414(18) .
N301 C302 1.513(18) .
N306 C308 1.44(2) .
N306 C307 1.449(19) .
N306 C305 1.454(19) .
N311 C313 1.383(19) .
N311 C312 1.416(19) .
N311 C310 1.463(19) .
N316 C318 1.364(19) .
N316 C315 1.400(19) .
N316 C317 1.456(19) .
C1 C24 1.30(3) .
C1 C26 1.33(3) .
C1 C2 1.51(3) .
C2 C3 1.58(3) .
C2 H2A 0.9900 .
C2 H2B 0.9900 .
C3 C25 1.381(17) .
C3 C4 1.406(16) .
C4 C5 1.386(16) .
C4 H4 0.9500 .
C5 C6 1.421(16) .
C5 C29 1.56(3) .
C6 C7 1.390(16) .
C6 H6 0.9500 .
C7 C25 1.401(17) .
C7 C8 1.49(3) .
C8 C9 1.53(2) .
C8 H8A 0.9900 .
C8 H8B 0.9900 .
C9 C28 1.372(16) .
C9 C10 1.402(17) .
C10 C11 1.403(17) .
C10 H10 0.9500 .
C11 C12 1.391(17) .
C11 H2 0.9500 .
C12 C13 1.398(17) .
C12 H12 0.9500 .
C13 C28 1.401(16) .
C13 C14 1.46(3) .
C14 C15 1.39(3) .
C14 H14A 0.9900 .
C14 H14B 0.9900 .
C15 C16 1.40(3) .
C15 C27 1.43(3) .
C16 C17 1.42(2) .
C16 H16 0.9500 .
C17 C18 1.39(3) .
C17 C30 1.49(3) .
C18 C19 1.427(17) .
C18 H18 0.9500 .
C19 C27 1.372(16) .
C19 C20 1.50(2) .
C20 C21 1.55(3) .
C20 H20A 0.9900 .
C20 H20B 0.9900 .
C21 C26 1.37(3) .
C21 C22 1.44(3) .
C22 C23 1.37(3) .
C22 H22 0.9500 .
C23 C24 1.394(18) .
C23 H5 0.9500 .
C24 H24 0.9500 .
C31 C32 1.556(17) .
C31 H31A 0.9900 .
C31 H31B 0.9900 .
C32 C33 1.539(17) .
C32 H32A 0.9900 .
C32 H32B 0.9900 .
C33 C34 1.560(18) .
C33 H33A 0.9900 .
C33 H33B 0.9900 .
C34 H34A 0.9800 .
C34 H34B 0.9800 .
C34 H34C 0.9800 .
C35 C36 1.525(18) .
C35 H35A 0.9900 .
C35 H35B 0.9900 .
C36 C37 1.528(18) .
C36 H36A 0.9900 .
C36 H36B 0.9900 .
C37 C38 1.570(18) .
C37 H37A 0.9900 .
C37 H37B 0.9900 .
C38 H38A 0.9800 .
C38 H38B 0.9800 .
C38 H38C 0.9800 .
C41 C66 1.393(19) .
C41 C42 1.40(4) .
C41 C64 1.405(18) .
C42 C43 1.61(3) .
C42 H42A 0.9900 .
C42 H42B 0.9900 .
C43 C65 1.35(3) .
C43 C44 1.377(16) .
C44 C45 1.417(16) .
C44 H44 0.9500 .
C45 C46 1.37(3) .
C45 C69 1.45(3) .
C46 C47 1.384(16) .
C46 H46 0.9500 .
C47 C65 1.384(17) .
C47 C48 1.54(3) .
C48 C49 1.49(3) .
C48 H48A 0.9900 .
C48 H48B 0.9900 .
C49 C68 1.39(3) .
C49 C50 1.394(17) .
C50 C51 1.46(3) .
C50 H50 0.9500 .
C51 C52 1.408(17) .
C51 H51 0.9500 .
C52 C53 1.38(3) .
C52 H52 0.9500 .
C53 C54 1.35(3) .
C53 C68 1.424(18) .
C54 C55 1.80(4) .
C54 H54A 0.9900 .
C54 H54B 0.9900 .
C55 C67 1.374(18) .
C55 C56 1.428(17) .
C56 C57 1.384(18) .
C56 H56 0.9500 .
C57 C58 1.383(18) .
C57 C70 1.44(3) .
C58 C59 1.391(17) .
C58 H58 0.9500 .
C59 C67 1.390(19) .
C59 C60 1.45(3) .
C60 C61 1.41(4) .
C60 H60A 0.9900 .
C60 H60B 0.9900 .
C61 C62 1.368(19) .
C61 C66 1.417(19) .
C62 C63 1.386(19) .
C62 H62 0.9500 .
C63 C64 1.382(18) .
C63 H63 0.9500 .
C64 H64 0.9500 .
C73 C72 1.541(19) .
C73 C74 1.542(19) .
C73 H73A 0.9900 .
C73 H73B 0.9900 .
C74 H74A 0.9800 .
C74 H74B 0.9800 .
C74 H74C 0.9800 .
C75 C76 1.538(14) .
C75 H75A 0.9900 .
C75 H75B 0.9900 .
C76 C77 1.529(14) .
C76 H76A 0.9900 .
C76 H76B 0.9900 .
C92 C93 1.541(19) .
C92 H92A 0.9900 .
C92 H92B 0.9900 .
C101 C126 1.384(17) .
C101 C124 1.40(4) .
C101 C102 1.57(4) .
C102 C103 1.59(4) .
C102 H10A 0.9900 .
C102 H10B 0.9900 .
C103 C104 1.387(17) .
C103 C125 1.39(3) .
C104 C105 1.33(3) .
C104 H104 0.9500 .
C105 C106 1.392(17) .
C105 C129 1.54(3) .
C106 C107 1.41(3) .
C106 H106 0.9500 .
C107 C125 1.36(3) .
C107 C108 1.53(3) .
C108 C109 1.49(3) .
C108 H10C 0.9900 .
C108 H10D 0.9900 .
C109 C128 1.361(16) .
C109 C110 1.408(16) .
C110 C111 1.403(17) .
C110 H110 0.9500 .
C111 C112 1.378(17) .
C111 H111 0.9500 .
C112 C113 1.31(3) .
C112 H112 0.9500 .
C113 C128 1.38(3) .
C113 C114 1.52(3) .
C114 C115 1.54(3) .
C114 H11A 0.9900 .
C114 H11B 0.9900 .
C115 C127 1.398(16) .
C115 C116 1.402(17) .
C116 C117 1.389(16) .
C116 H116 0.9500 .
C117 C118 1.382(17) .
C117 C130 1.54(3) .
C118 C119 1.382(17) .
C118 H118 0.9500 .
C119 C127 1.386(16) .
C119 C120 1.54(3) .
C120 C121 1.42(3) .
C120 H12A 0.9900 .
C120 H12B 0.9900 .
C121 C126 1.412(18) .
C121 C122 1.413(17) .
C122 C123 1.361(18) .
C122 H122 0.9500 .
C123 C124 1.33(4) .
C123 H123 0.9500 .
C124 H124 0.9500 .
C131 C156 1.355(17) .
C131 C154 1.37(3) .
C131 C132 1.56(3) .
C132 C133 1.49(2) .
C132 H13A 0.9900 .
C132 H13B 0.9900 .
C133 C155 1.33(2) .
C133 C134 1.42(2) .
C134 C135 1.393(15) .
C134 H134 0.9500 .
C135 C136 1.35(2) .
C135 C159 1.54(3) .
C136 C137 1.381(16) .
C136 H136 0.9500 .
C137 C155 1.36(2) .
C137 C138 1.58(3) .
C138 C139 1.45(3) .
C138 H13C 0.9900 .
C138 H13D 0.9900 .
C139 C158 1.375(16) .
C139 C140 1.419(16) .
C140 C141 1.401(17) .
C140 H140 0.9500 .
C141 C142 1.41(3) .
C141 H141 0.9500 .
C142 C143 1.35(2) .
C142 H142 0.9500 .
C143 C158 1.37(2) .
C143 C144 1.47(3) .
C144 C145 1.56(3) .
C144 H14C 0.9900 .
C144 H14D 0.9900 .
C145 C146 1.366(16) .
C145 C157 1.373(16) .
C146 C147 1.37(2) .
C146 H146 0.9500 .
C147 C148 1.40(3) .
C147 C160 1.53(3) .
C148 C149 1.41(2) .
C148 H148 0.9500 .
C149 C157 1.403(16) .
C149 C150 1.44(3) .
C150 C151 1.52(3) .
C150 H15A 0.9900 .
C150 H15B 0.9900 .
C151 C156 1.386(17) .
C151 C152 1.410(17) .
C152 C153 1.384(18) .
C152 H152 0.9500 .
C153 C154 1.44(3) .
C153 H153 0.9500 .
C154 H154 0.9500 .
C160 Cd3 2.74(2) 1_556
C200 C201 1.30(3) .
C200 H200 0.9500 .
C201 C202 1.48(3) .
C201 C212 1.52(3) .
C202 C203 1.40(3) .
C202 C213 1.54(3) .
C203 C211 1.34(2) .
C203 C204 1.48(3) .
C204 C205 1.31(2) .
C204 H204 0.9500 .
C205 C206 1.36(3) .
C205 H205 0.9500 .
C206 C210 1.33(3) .
C206 C207 1.40(3) .
C207 C208 1.36(3) .
C207 C214 1.49(3) .
C208 C209 1.37(3) .
C208 C215 1.62(3) .
C209 H209 0.9500 .
C210 C211 1.53(3) .
C212 H21A 0.9800 .
C212 H21B 0.9800 .
C212 H21C 0.9800 .
C213 H21D 0.9800 .
C213 H21E 0.9800 .
C213 H21F 0.9800 .
C214 H21G 0.9800 .
C214 H21H 0.9800 .
C214 H21I 0.9800 .
C215 H21J 0.9800 .
C215 H21K 0.9800 .
C215 H21L 0.9800 .
C220 C221 1.39(2) .
C220 H220 0.9500 .
C221 C222 1.43(3) .
C221 C232 1.49(3) .
C222 C223 1.39(3) .
C222 C233 1.53(3) .
C223 C231 1.43(3) .
C223 C224 1.43(3) .
C224 C225 1.27(3) .
C224 H224 0.9500 .
C225 C226 1.36(3) .
C225 H225 0.9500 .
C226 C230 1.42(2) .
C226 C227 1.46(3) .
C227 C228 1.32(3) .
C227 C234 1.50(3) .
C228 C229 1.30(2) .
C228 C235 1.56(3) .
C229 H229 0.9500 .
C230 C231 1.46(3) .
C232 H23A 0.9800 .
C232 H23B 0.9800 .
C232 H23C 0.9800 .
C233 H23D 0.9800 .
C233 H23E 0.9800 .
C233 H23F 0.9800 .
C234 H23G 0.9800 .
C234 H23H 0.9800 .
C234 H23I 0.9800 .
C235 H23J 0.9800 .
C235 H23K 0.9800 .
C235 H23L 0.9800 .
C240 C241 1.32(3) .
C240 H240 0.9500 .
C241 C242 1.24(3) .
C241 C252 1.50(3) .
C242 C243 1.50(4) .
C242 C253 1.54(3) .
C243 C251 1.40(3) .
C243 C244 1.50(3) .
C244 C245 1.34(3) .
C244 H244 0.9500 .
C245 C246 1.38(3) .
C245 H245 0.9500 .
C246 C250 1.32(2) .
C246 C247 1.37(3) .
C247 C248 1.46(3) .
C247 C254 1.51(3) .
C248 C249 1.36(3) .
C248 C255 1.47(3) .
C249 H249 0.9500 .
C250 C251 1.52(3) .
C252 H25A 0.9800 .
C252 H25B 0.9800 .
C252 H25C 0.9800 .
C253 H25D 0.9800 .
C253 H25E 0.9800 .
C253 H25F 0.9800 .
C254 H25G 0.9800 .
C254 H25H 0.9800 .
C254 H25I 0.9800 .
C255 H25J 0.9800 .
C255 H25K 0.9800 .
C255 H25L 0.9800 .
C260 C261 1.30(3) .
C260 H260 0.9500 .
C261 C262 1.32(4) .
C261 C272 1.55(3) .
C262 C263 1.54(4) .
C262 C273 1.59(3) .
C263 C271 1.29(3) .
C263 C264 1.43(3) .
C264 C265 1.38(3) .
C264 H264 0.9500 .
C265 C266 1.48(3) .
C265 H265 0.9500 .
C266 C267 1.30(3) .
C266 C270 1.49(4) .
C267 C268 1.35(3) .
C267 C274 1.46(3) .
C268 C269 1.39(3) .
C268 C275 1.56(3) .
C269 H269 0.9500 .
C270 C271 1.54(3) .
C272 H27A 0.9800 .
C272 H27B 0.9800 .
C272 H27C 0.9800 .
C273 H27D 0.9800 .
C273 H27E 0.9800 .
C273 H27F 0.9800 .
C274 H27G 0.9800 .
C274 H27H 0.9800 .
C274 H27I 0.9800 .
C275 H27J 0.9800 .
C275 H27K 0.9800 .
C275 H27L 0.9800 .
C300 H30A 0.9800 .
C300 H30B 0.9800 .
C300 H30C 0.9800 .
C302 H30D 0.9800 .
C302 H30E 0.9800 .
C302 H30F 0.9800 .
C303 H303 0.9500 .
C305 H30G 0.9800 .
C305 H30H 0.9800 .
C305 H30I 0.9800 .
C307 H30J 0.9800 .
C307 H30K 0.9800 .
C307 H30L 0.9800 .
C308 H308 0.9500 .
C310 H31C 0.9800 .
C310 H31D 0.9800 .
C310 H31E 0.9800 .
C312 H31F 0.9800 .
C312 H31G 0.9800 .
C312 H31H 0.9800 .
C313 H313 0.9500 .
C315 H31I 0.9800 .
C315 H31J 0.9800 .
C315 H31K 0.9800 .
C317 H31L 0.9800 .
C317 H31M 0.9800 .
C317 H31N 0.9800 .
C318 H318 0.9500 .
C71 C72 1.519(19) .
C71 H71A 0.9900 .
C71 H71B 0.9900 .
C72 H72A 0.9900 .
C72 H72B 0.9900 .
C84 C85 1.516(18) .
C84 H84A 0.9900 .
C84 H84B 0.9900 .
C85 C86 1.519(18) .
C85 H85A 0.9900 .
C85 H85B 0.9900 .
C86 C87 1.544(18) .
C86 H86A 0.9900 .
C86 H86B 0.9900 .
C87 H87A 0.9800 .
C87 H87B 0.9800 .
C87 H87C 0.9800 .
C89 C88 1.534(18) .
C89 C90 1.553(18) .
C89 H89A 0.9900 .
C89 H89B 0.9900 .
C88 H88A 0.9900 .
C88 H88B 0.9900 .
C93 C94 1.529(19) .
C93 H93C 0.9900 .
C93 H93D 0.9900 .
C94 C95 1.497(18) .
C94 H94C 0.9900 .
C94 H94D 0.9900 .
C95 H95A 0.9800 .
C95 H95B 0.9800 .
C95 H95C 0.9800 .
C80A C81A 1.540(19) .
C80A H80A 0.9900 .
C80A H80B 0.9900 .
O344 C343 1.42(5) .
N341 C343 1.37(6) .
N341 C342 1.49(6) .
N341 C340 1.77(6) .
C90 C91 1.529(19) .
C90 H90A 0.9900 .
C90 H90B 0.9900 .
C82A C83A 1.53(2) .
C82A C81A 1.53(2) .
C82A H82A 0.9900 .
C82A H82B 0.9900 .
C342 H34D 0.9800 .
C342 H34E 0.9800 .
C342 H34F 0.9800 .
C81A H81A 0.9900 .
C81A H81B 0.9900 .
C91 H91A 0.9800 .
C91 H91B 0.9800 .
C91 H91C 0.9800 .
C343 H343 0.9500 .
C83A H83A 0.9800 .
C83A H83B 0.9800 .
C83A H83C 0.9800 .
C82B C81B 1.53(2) .
C82B C83B 1.55(2) .
C82B H82C 0.9900 .
C82B H82D 0.9900 .
C340 H34G 0.9800 .
C340 H34H 0.9800 .
C340 H34I 0.9800 .
C83B H83D 0.9800 .
C83B H83E 0.9800 .
C83B H83F 0.9800 .
C81B H81C 0.9900 .
C81B H81D 0.9900 .
C77 C78 1.547(14) .
C77 H77A 0.9900 .
C77 H77B 0.9900 .
C78 H78A 0.9800 .
C78 H78B 0.9800 .
C78 H78C 0.9800 .
